data_7234575
loop_
_publ_author_name
'Xiaoping Yang'
'Shiqing Wang'
'Lijie Zhang'
'Shaoming Huang'
'Zongping Li'
'Chengri Wang'
'Ting Zhu'
'Le Bo'

_publ_section_title
;
 First NIR luminescent polymeric high-nuclearity Cd-Ln nanoclusters from a
 long-chain Schiff base ligand
;
_journal_name_full 'Journal of Materials Chemistry C'
_journal_page_first 1589
_journal_page_last 1593
_journal_paper_doi 10.1039/C5TC04103A
_journal_volume 4
_journal_year 2016
_chemical_formula_moiety '2(C138 H173 Cd11 Cl7 N10 Nd3 O49), C4 H10 O'
_chemical_formula_sum 'C280 H356 Cd22 Cl14 N20 Nd6 O99'
_chemical_formula_weight 9420.39
_space_group_IT_number 13
_space_group_name_Hall '-P 2yac'
_space_group_name_H-M_alt 'P 1 2/n 1'
_symmetry_cell_setting monoclinic
_symmetry_space_group_name_Hall '-P 2yac'
_symmetry_space_group_name_H-M 'P 1 2/n 1'
_atom_sites_solution_hydrogens geom
_atom_sites_solution_primary direct
_atom_sites_solution_secondary difmap
_cell_angle_alpha 90.00
_cell_angle_beta 97.61(3)
_cell_angle_gamma 90.00
_cell_formula_units_Z 2
_cell_length_a 24.724(5)
_cell_length_b 24.125(5)
_cell_length_c 39.007(8)
_cell_measurement_reflns_used 55981
_cell_measurement_temperature 190(1)
_cell_measurement_theta_max 28.3575
_cell_measurement_theta_min 1.2429
_cell_volume 23061(8)
_computing_cell_refinement 'Collect software, Nonius B.V. 1998'
_computing_data_collection 'Collect software, Nonius B.V. 1998'
_computing_data_reduction
;
DENZO and Scalepack (Otwinoski and Minor, 1997)
;
_computing_molecular_graphics 'XP SHELXTL/PC, Siemens Analytical'
_computing_structure_refinement 'XL SHELXTL/PC, Siemens Analytical'
_computing_structure_solution
;

SIR97 - Altomare A., Burla M.C., Camalli M., Cascarano G.L., Giacovazzo C., 
Guagliardi A., Moliterni A.G.G., Polidori G.,Spagna R.
;
_diffrn_ambient_temperature 190(1)
_diffrn_detector_area_resol_mean 13.6612
_diffrn_measured_fraction_theta_full 0.984
_diffrn_measured_fraction_theta_max 0.984
_diffrn_measurement_device_type 'Mercury2 (2x2 bin mode)'
_diffrn_measurement_method dtprofit.ref
_diffrn_radiation_monochromator 'Graphite Monochromator'
_diffrn_radiation_source 'Sealed tube'
_diffrn_radiation_type MoK\a
_diffrn_radiation_wavelength 0.710747
_diffrn_reflns_av_R_equivalents 0.0000
_diffrn_reflns_av_sigmaI/netI 0.0908
_diffrn_reflns_limit_h_max 29
_diffrn_reflns_limit_h_min -29
_diffrn_reflns_limit_k_max 28
_diffrn_reflns_limit_k_min 0
_diffrn_reflns_limit_l_max 46
_diffrn_reflns_limit_l_min 0
_diffrn_reflns_number 39887
_diffrn_reflns_theta_full 24.98
_diffrn_reflns_theta_max 24.98
_diffrn_reflns_theta_min 2.97
_exptl_absorpt_coefficient_mu 1.793
_exptl_absorpt_correction_T_max 1.000000
_exptl_absorpt_correction_T_min 0.666752
_exptl_absorpt_correction_type multi-scan
_exptl_absorpt_process_details 'DENZO and Scalepack (Otwinoski and Minor, 1997)'
_exptl_crystal_colour Yellow
_exptl_crystal_density_diffrn 1.357
_exptl_crystal_density_method 'not measured'
_exptl_crystal_description Block
_exptl_crystal_F_000 9244
_exptl_crystal_size_max 0.18
_exptl_crystal_size_mid 0.15
_exptl_crystal_size_min 0.10
_refine_diff_density_max 3.983
_refine_diff_density_min -1.374
_refine_diff_density_rms 0.148
_refine_ls_extinction_method none
_refine_ls_goodness_of_fit_ref 1.068
_refine_ls_hydrogen_treatment constr
_refine_ls_matrix_type full
_refine_ls_number_parameters 1990
_refine_ls_number_reflns 39887
_refine_ls_number_restraints 1333
_refine_ls_restrained_S_all 1.066
_refine_ls_R_factor_all 0.0873
_refine_ls_R_factor_gt 0.0561
_refine_ls_shift/su_max 0.003
_refine_ls_shift/su_mean 0.000
_refine_ls_structure_factor_coef Fsqd
_refine_ls_weighting_details 'calc w=1/[\s^2^(Fo^2^)+(0.0700P)^2^+0.0000P] where P=(Fo^2^+2Fc^2^)/3'
_refine_ls_weighting_scheme calc
_refine_ls_wR_factor_gt 0.1375
_refine_ls_wR_factor_ref 0.1480
_reflns_number_gt 26788
_reflns_number_total 39887
_reflns_threshold_expression >2sigma(I)
_cod_data_source_file J-Mater-Chem-C-2016-4-1589.cif
_cod_data_source_block complex-2
_cod_depositor_comments
;
The following automatic conversions were performed:

data item '_exptl_absorpt_correction_type' value 'Multi-scan' was
changed to 'multi-scan' in accordance with the built-in table derived
from the CIF Core dictionary named 'cif_core.dic' version 2.4.5 last
updated on 2014-11-21.

data item '_symmetry_cell_setting' value 'Monoclinic' was changed to
'monoclinic' in accordance with the built-in table derived from the
CIF Core dictionary named 'cif_core.dic' version 2.4.5 last updated
on 2014-11-21.

Automatic conversion script
Id: cif_fix_values 6909 2019-04-08 15:41:33Z antanas 
;
_cod_original_cell_volume 23062(8)
_cod_original_sg_symbol_Hall -P2yac
_cod_original_sg_symbol_H-M P2/n
_cod_database_code 7234575

loop_
_symmetry_equiv_pos_as_xyz
'x, y, z'
'-x+1/2, y, -z+1/2'
'-x, -y, -z'
'x-1/2, -y, z-1/2'

loop_
_atom_site_label
_atom_site_type_symbol
_atom_site_fract_x
_atom_site_fract_y
_atom_site_fract_z
_atom_site_U_iso_or_equiv
_atom_site_adp_type
_atom_site_occupancy
_atom_site_symmetry_multiplicity
_atom_site_calc_flag
_atom_site_refinement_flags
_atom_site_disorder_assembly
_atom_site_disorder_group
Nd1 Nd 1.471651(17) 0.417045(16) 0.866064(10) 0.02537(10) Uani 1 1 d U . .
Nd2 Nd 1.350769(17) 0.028377(16) 0.874053(10) 0.02671(10) Uani 1 1 d U . .
Nd3 Nd 1.020487(16) 0.259016(16) 0.885219(10) 0.02618(10) Uani 1 1 d U . .
Cd1 Cd 1.57051(2) 0.30321(2) 0.882065(14) 0.03227(14) Uani 1 1 d U . .
Cd2 Cd 1.56838(3) 0.21837(2) 0.957092(15) 0.03880(16) Uani 1 1 d U . .
Cd3 Cd 1.45153(2) 0.14709(2) 0.870578(14) 0.03194(14) Uani 1 1 d U . .
Cd4 Cd 1.22119(3) -0.03990(2) 0.882959(14) 0.03449(15) Uani 1 1 d U . .
Cd5 Cd 1.15577(3) -0.01379(3) 0.957100(15) 0.03959(16) Uani 1 1 d U . .
Cd6 Cd 1.10142(2) 0.12109(2) 0.880133(15) 0.03350(15) Uani 1 1 d U . .
Cd7 Cd 0.98833(2) 0.40955(2) 0.884509(14) 0.03191(14) Uani 1 1 d U . .
Cd8 Cd 1.03095(2) 0.49163(2) 0.958564(14) 0.03234(14) Uani 1 1 d U . .
Cd9 Cd 1.17682(2) 0.46981(2) 0.884988(14) 0.03145(14) Uani 1 1 d U . .
Cd10 Cd 1.29030(2) 0.45117(2) 0.950209(14) 0.03377(15) Uani 1 1 d U . .
Cd11 Cd 1.33052(2) 0.47570(2) 0.853840(14) 0.03124(14) Uani 1 1 d U . .
Cl1 Cl 1.35290(10) 0.41401(9) 0.99834(5) 0.0509(6) Uani 1 1 d U . .
Cl2 Cl 1.23161(8) 0.44943(8) 0.83405(5) 0.0368(5) Uani 1 1 d U . .
Cl3 Cl 1.21130(9) 0.38905(8) 0.92573(5) 0.0411(5) Uani 1 1 d U . .
Cl4 Cl 1.12460(8) 0.50372(9) 0.94044(5) 0.0408(5) Uani 1 1 d U . .
Cl5 Cl 1.20253(10) -0.07256(10) 1.00333(6) 0.0551(6) Uani 1 1 d U . .
Cl6 Cl 1.61863(12) 0.25092(12) 1.01067(6) 0.0752(9) Uani 1 1 d U . .
Cl7 Cl 0.93488(8) 0.49161(9) 0.97922(5) 0.0422(5) Uani 1 1 d U . .
N1 N 1.3268(3) 0.5687(2) 0.85446(15) 0.0309(15) Uani 1 1 d U . .
N2 N 1.5172(3) 0.4965(2) 0.83773(15) 0.0304(15) Uani 1 1 d U . .
N3 N 1.6349(3) 0.2865(3) 0.84797(15) 0.0340(16) Uani 1 1 d U . .
N4 N 1.5519(3) 0.4517(3) 0.66385(16) 0.0375(16) Uani 1 1 d U . .
N5 N 1.5321(3) 0.1101(3) 0.85951(16) 0.0339(16) Uani 1 1 d U . .
N6 N 1.4059(3) -0.0393(3) 0.84242(16) 0.0344(16) Uani 1 1 d U . .
N7 N 1.1807(3) -0.0978(3) 0.84133(18) 0.0438(18) Uani 1 1 d U . .
N8 N 1.0396(3) 0.0518(2) 0.86635(15) 0.0329(15) Uani 1 1 d U . .
N9 N 0.9377(3) 0.2138(2) 0.85066(17) 0.0368(16) Uani 1 1 d U . .
N10 N 1.1489(3) 0.5562(3) 0.86891(15) 0.0306(15) Uani 1 1 d U . .
O1 O 1.5113(2) 0.4832(2) 0.91599(13) 0.0394(14) Uani 1 1 d U . .
O2 O 1.4199(2) 0.49474(19) 0.87656(12) 0.0317(12) Uani 1 1 d U . .
O3 O 1.6421(2) 0.3601(2) 0.91744(14) 0.0392(13) Uani 1 1 d U . .
O4 O 1.5638(2) 0.3990(2) 0.87241(13) 0.0333(13) Uani 1 1 d U . .
O5 O 1.6325(2) 0.1465(2) 0.95140(15) 0.0482(15) Uani 1 1 d U . .
O6 O 1.6108(2) 0.2290(2) 0.91049(13) 0.0374(13) Uani 1 1 d U . .
O7 O 1.5094(2) 0.4973(2) 0.59637(13) 0.0364(13) Uani 1 1 d U . .
O8 O 1.4866(2) 0.5866(2) 0.55899(13) 0.0410(14) Uani 1 1 d U . .
O9 O 1.4114(2) -0.0226(2) 0.92371(14) 0.0449(15) Uani 1 1 d U . .
O10 O 1.4421(2) 0.0552(2) 0.88641(13) 0.0327(12) Uani 1 1 d U . .
O11 O 1.2594(2) -0.1268(2) 0.91165(14) 0.0409(14) Uani 1 1 d U . .
O12 O 1.3104(2) -0.05787(19) 0.87525(12) 0.0319(12) Uani 1 1 d U . .
O13 O 1.0673(2) -0.0567(2) 0.94516(15) 0.0513(16) Uani 1 1 d U . .
O14 O 1.1462(2) -0.0599(2) 0.90695(13) 0.0386(14) Uani 1 1 d U . .
O15 O 0.9653(2) 0.2220(2) 0.93137(14) 0.0421(15) Uani 1 1 d U . .
O16 O 1.0240(2) 0.16336(19) 0.89610(13) 0.0353(13) Uani 1 1 d U . .
O17 O 0.8952(2) 0.4087(2) 0.89987(13) 0.0384(14) Uani 1 1 d U . .
O18 O 0.9476(2) 0.3226(2) 0.87895(13) 0.0360(13) Uani 1 1 d U . .
O19 O 1.3355(2) 0.5398(2) 0.95305(14) 0.0436(14) Uani 1 1 d U . .
O20 O 1.2503(2) 0.5149(2) 0.91148(13) 0.0331(12) Uani 1 1 d U . .
O21 O 1.3808(2) 0.38156(19) 0.86999(13) 0.0356(13) Uani 1 1 d U . .
O22 O 1.3326(2) 0.4265(2) 0.90429(13) 0.0378(13) Uani 1 1 d U . .
O23 O 1.3479(2) 0.4553(2) 0.80060(13) 0.0384(13) Uani 1 1 d U . .
O24 O 1.4304(2) 0.4163(2) 0.80957(13) 0.0391(14) Uani 1 1 d U . .
O25 O 1.5317(2) 0.2971(2) 0.93112(13) 0.0402(14) Uani 1 1 d U . .
O26 O 1.4774(2) 0.3701(2) 0.92092(13) 0.0458(15) Uani 1 1 d U . .
O27 O 1.4896(2) 0.2323(2) 0.85691(13) 0.0333(12) Uani 1 1 d U . .
O28 O 1.4884(2) 0.3225(2) 0.85063(12) 0.0313(12) Uani 1 1 d U . .
O29 O 1.4961(2) 0.1589(2) 0.92905(13) 0.0411(14) Uani 1 1 d U . .
O30 O 1.5088(3) 0.1695(3) 0.98425(15) 0.0632(19) Uani 1 1 d U . .
O31 O 1.3896(2) 0.2022(2) 0.89193(15) 0.0455(15) Uani 1 1 d U . .
O32 O 1.3470(2) 0.1235(2) 0.88207(15) 0.0463(15) Uani 1 1 d U . .
O33 O 1.3488(2) 0.0650(2) 0.81926(12) 0.0328(13) Uani 1 1 d U . .
O34 O 1.4060(2) 0.1368(2) 0.81599(13) 0.0349(13) Uani 1 1 d U . .
O35 O 1.2529(2) 0.0363(2) 0.85658(14) 0.0370(13) Uani 1 1 d U . .
O36 O 1.1704(2) 0.0604(2) 0.86454(13) 0.0365(13) Uani 1 1 d U . .
O37 O 1.3149(2) 0.0406(2) 0.92790(13) 0.0380(13) Uani 1 1 d U . .
O38 O 1.2337(2) 0.0049(2) 0.93441(13) 0.0399(14) Uani 1 1 d U . .
O39 O 1.1244(3) 0.0517(3) 0.99145(15) 0.0565(17) Uani 1 1 d U . .
O40 O 1.1124(2) 0.0715(2) 0.93649(13) 0.0404(14) Uani 1 1 d U . .
O41 O 1.1672(2) 0.1677(2) 0.91129(14) 0.0384(13) Uani 1 1 d U . .
O42 O 1.1120(2) 0.2398(2) 0.90074(13) 0.0355(13) Uani 1 1 d U . .
O43 O 1.0948(2) 0.1614(2) 0.82680(13) 0.0403(14) Uani 1 1 d U . .
O44 O 1.0470(2) 0.2383(2) 0.83209(13) 0.0345(13) Uani 1 1 d U . .
O45 O 1.0434(2) 0.3110(2) 0.93775(13) 0.0382(13) Uani 1 1 d U . .
O46 O 1.0255(2) 0.4002(2) 0.94044(12) 0.0331(13) Uani 1 1 d U . .
O47 O 1.0501(2) 0.34850(19) 0.86721(13) 0.0322(12) Uani 1 1 d U . .
O48 O 1.0976(2) 0.4252(2) 0.86558(13) 0.0339(13) Uani 1 1 d U . .
O49 O 1.2305(2) 0.4918(2) 0.98724(14) 0.0502(16) Uani 1 1 d U . .
H49A H 1.2469 0.5161 0.9991 0.075 Uiso 1 1 calc R . .
C1 C 1.5515(4) 0.4708(4) 0.9448(2) 0.047(2) Uani 1 1 d U . .
H1A H 1.5379 0.4810 0.9659 0.071 Uiso 1 1 calc R . .
H1B H 1.5843 0.4912 0.9428 0.071 Uiso 1 1 calc R . .
H1C H 1.5594 0.4318 0.9451 0.071 Uiso 1 1 calc R . .
C2 C 1.4884(3) 0.5343(3) 0.9164(2) 0.037(2) Uani 1 1 d U . .
C3 C 1.5101(4) 0.5775(4) 0.9354(2) 0.055(3) Uani 1 1 d U . .
H3A H 1.5434 0.5733 0.9494 0.066 Uiso 1 1 calc R . .
C4 C 1.4830(4) 0.6291(4) 0.9343(2) 0.058(3) Uani 1 1 d U . .
H4B H 1.4986 0.6591 0.9470 0.069 Uiso 1 1 calc R . .
C5 C 1.4334(4) 0.6344(3) 0.9144(2) 0.052(2) Uani 1 1 d U . .
H5A H 1.4146 0.6677 0.9147 0.062 Uiso 1 1 calc R . .
C6 C 1.4102(3) 0.5908(3) 0.8936(2) 0.0340(19) Uani 1 1 d U . .
C7 C 1.4375(3) 0.5388(3) 0.89516(19) 0.0323(19) Uani 1 1 d U . .
C8 C 1.3596(3) 0.6023(3) 0.8727(2) 0.0342(19) Uani 1 1 d U . .
H8A H 1.3487 0.6392 0.8721 0.041 Uiso 1 1 calc R . .
C9 C 1.2814(3) 0.5909(3) 0.83238(19) 0.037(2) Uani 1 1 d U . .
H9A H 1.2743 0.6284 0.8395 0.044 Uiso 1 1 calc R . .
H9B H 1.2492 0.5687 0.8342 0.044 Uiso 1 1 calc R . .
C10 C 1.2934(3) 0.5911(3) 0.79503(19) 0.0338(19) Uani 1 1 d U . .
H10A H 1.3119 0.5569 0.7907 0.041 Uiso 1 1 calc R . .
H10B H 1.3181 0.6214 0.7921 0.041 Uiso 1 1 calc R . .
C11 C 1.2428(3) 0.5969(3) 0.76830(19) 0.0364(19) Uani 1 1 d U . .
H11B H 1.2181 0.5664 0.7710 0.055 Uiso 1 1 calc R . .
H11C H 1.2242 0.6311 0.7724 0.055 Uiso 1 1 calc R . .
C12 C 1.6782(3) 0.3417(3) 0.9464(2) 0.041(2) Uani 1 1 d U . .
H12A H 1.6954 0.3732 0.9584 0.062 Uiso 1 1 calc R . .
H12B H 1.7056 0.3182 0.9388 0.062 Uiso 1 1 calc R . .
H12C H 1.6581 0.3214 0.9617 0.062 Uiso 1 1 calc R . .
C13 C 1.6509(3) 0.4121(3) 0.90400(19) 0.0288(18) Uani 1 1 d U . .
C14 C 1.6956(3) 0.4434(3) 0.91382(19) 0.0325(18) Uani 1 1 d U . .
H14A H 1.7227 0.4305 0.9307 0.039 Uiso 1 1 calc R . .
C15 C 1.7012(4) 0.4953(3) 0.8986(2) 0.042(2) Uani 1 1 d U . .
H15A H 1.7329 0.5160 0.9040 0.050 Uiso 1 1 calc R . .
C16 C 1.6584(3) 0.5151(3) 0.8754(2) 0.036(2) Uani 1 1 d U . .
H16A H 1.6612 0.5500 0.8656 0.043 Uiso 1 1 calc R . .
C17 C 1.6110(3) 0.4840(3) 0.86627(19) 0.0298(18) Uani 1 1 d U . .
C18 C 1.6076(3) 0.4322(3) 0.88007(19) 0.0291(18) Uani 1 1 d U . .
C19 C 1.5666(3) 0.5123(3) 0.84446(19) 0.036(2) Uani 1 1 d U . .
H19A H 1.5755 0.5454 0.8344 0.043 Uiso 1 1 calc R . .
C20 C 1.4817(3) 0.5338(3) 0.81491(19) 0.0338(19) Uani 1 1 d U . .
H20B H 1.4918 0.5719 0.8205 0.051 Uiso 1 1 calc R . .
H20C H 1.4442 0.5288 0.8191 0.051 Uiso 1 1 calc R . .
C21 C 1.6512(4) 0.1089(4) 0.9796(2) 0.069(3) Uani 1 1 d U . .
H21A H 1.6901 0.1117 0.9851 0.103 Uiso 1 1 calc R . .
H21B H 1.6415 0.0716 0.9728 0.103 Uiso 1 1 calc R . .
H21C H 1.6343 0.1186 0.9995 0.103 Uiso 1 1 calc R . .
C22 C 1.6614(3) 0.1473(3) 0.9243(2) 0.041(2) Uani 1 1 d U . .
C23 C 1.6977(4) 0.1083(4) 0.9172(2) 0.052(2) Uani 1 1 d U . .
H23A H 1.7055 0.0782 0.9320 0.062 Uiso 1 1 calc R . .
C24 C 1.7227(4) 0.1133(4) 0.8884(3) 0.057(3) Uani 1 1 d U . .
H24A H 1.7472 0.0863 0.8833 0.068 Uiso 1 1 calc R . .
C25 C 1.7120(4) 0.1579(3) 0.8666(2) 0.047(2) Uani 1 1 d U . .
H25A H 1.7294 0.1607 0.8470 0.056 Uiso 1 1 calc R . .
C26 C 1.6750(3) 0.1996(3) 0.8738(2) 0.0327(19) Uani 1 1 d U . .
C27 C 1.6464(3) 0.1945(3) 0.9019(2) 0.0315(18) Uani 1 1 d U . .
C28 C 1.6684(3) 0.2441(3) 0.84865(19) 0.0352(19) Uani 1 1 d U . .
H28A H 1.6903 0.2424 0.8310 0.042 Uiso 1 1 calc R . .
C29 C 1.6368(3) 0.3271(3) 0.81938(19) 0.0335(19) Uani 1 1 d U . .
H29A H 1.6705 0.3224 0.8094 0.040 Uiso 1 1 calc R . .
H29B H 1.6361 0.3645 0.8284 0.040 Uiso 1 1 calc R . .
C30 C 1.5884(3) 0.3185(3) 0.7917(2) 0.039(2) Uani 1 1 d U . .
H30A H 1.5934 0.2843 0.7794 0.047 Uiso 1 1 calc R . .
H30B H 1.5555 0.3149 0.8025 0.047 Uiso 1 1 calc R . .
C31 C 1.5816(3) 0.3659(3) 0.76612(19) 0.039(2) Uani 1 1 d U . .
H31A H 1.6153 0.3716 0.7563 0.047 Uiso 1 1 calc R . .
H31B H 1.5733 0.3998 0.7778 0.047 Uiso 1 1 calc R . .
C32 C 1.5348(4) 0.3523(4) 0.7370(2) 0.047(2) Uani 1 1 d U . .
H32A H 1.5446 0.3198 0.7246 0.057 Uiso 1 1 calc R . .
H32B H 1.5022 0.3436 0.7473 0.057 Uiso 1 1 calc R . .
C33 C 1.5226(4) 0.3993(3) 0.7118(2) 0.045(2) Uani 1 1 d U . .
H33A H 1.4913 0.3895 0.6953 0.054 Uiso 1 1 calc R . .
H33B H 1.5130 0.4319 0.7243 0.054 Uiso 1 1 calc R . .
C34 C 1.5695(4) 0.4134(3) 0.6927(2) 0.046(2) Uani 1 1 d U . .
H34A H 1.5984 0.4304 0.7084 0.055 Uiso 1 1 calc R . .
H34B H 1.5838 0.3797 0.6836 0.055 Uiso 1 1 calc R . .
C35 C 1.5597(3) 0.5033(4) 0.6689(2) 0.042(2) Uani 1 1 d U . .
H35A H 1.5784 0.5127 0.6904 0.050 Uiso 1 1 calc R . .
C36 C 1.5438(3) 0.5494(3) 0.6462(2) 0.042(2) Uani 1 1 d U . .
C37 C 1.5536(4) 0.6029(3) 0.6607(2) 0.048(2) Uani 1 1 d U . .
H37A H 1.5707 0.6061 0.6833 0.057 Uiso 1 1 calc R . .
C38 C 1.5387(4) 0.6499(4) 0.6424(2) 0.053(2) Uani 1 1 d U . .
H38A H 1.5443 0.6845 0.6528 0.063 Uiso 1 1 calc R . .
C39 C 1.5151(4) 0.6457(4) 0.6083(2) 0.052(2) Uani 1 1 d U . .
H39A H 1.5052 0.6777 0.5957 0.062 Uiso 1 1 calc R . .
C40 C 1.5063(3) 0.5944(3) 0.5928(2) 0.041(2) Uani 1 1 d U . .
C41 C 1.5199(3) 0.5455(3) 0.61167(18) 0.0281(17) Uani 1 1 d U . .
C42 C 1.4742(4) 0.6343(4) 0.5377(2) 0.059(3) Uani 1 1 d U . .
H42A H 1.4608 0.6228 0.5146 0.088 Uiso 1 1 calc R . .
H42B H 1.5065 0.6562 0.5375 0.088 Uiso 1 1 calc R . .
H42C H 1.4468 0.6560 0.5468 0.088 Uiso 1 1 calc R . .
C43 C 1.3940(4) -0.0570(4) 0.9491(2) 0.057(3) Uani 1 1 d U . .
H43A H 1.4162 -0.0504 0.9709 0.086 Uiso 1 1 calc R . .
H43B H 1.3975 -0.0951 0.9426 0.086 Uiso 1 1 calc R . .
H43C H 1.3566 -0.0491 0.9513 0.086 Uiso 1 1 calc R . .
C44 C 1.4659(4) -0.0170(4) 0.9242(2) 0.046(2) Uani 1 1 d U . .
C45 C 1.5059(4) -0.0502(4) 0.9435(2) 0.054(2) Uani 1 1 d U . .
H45A H 1.4953 -0.0788 0.9571 0.065 Uiso 1 1 calc R . .
C46 C 1.5590(5) -0.0406(4) 0.9424(3) 0.069(3) Uani 1 1 d U . .
H46A H 1.5851 -0.0602 0.9569 0.082 Uiso 1 1 calc R . .
C47 C 1.5754(4) -0.0017(4) 0.9198(3) 0.060(3) Uani 1 1 d U . .
H47A H 1.6121 0.0023 0.9175 0.072 Uiso 1 1 calc R . .
C48 C 1.5364(4) 0.0316(3) 0.9005(2) 0.042(2) Uani 1 1 d U . .
C49 C 1.4819(3) 0.0254(3) 0.9028(2) 0.037(2) Uani 1 1 d U . .
C50 C 1.5576(4) 0.0708(3) 0.8765(2) 0.042(2) Uani 1 1 d U . .
H50A H 1.5939 0.0662 0.8733 0.051 Uiso 1 1 calc R . .
C51 C 1.5619(3) 0.1383(3) 0.83483(19) 0.0335(19) Uani 1 1 d U . .
H51A H 1.5999 0.1271 0.8387 0.040 Uiso 1 1 calc R . .
H51B H 1.5603 0.1780 0.8385 0.040 Uiso 1 1 calc R . .
C52 C 1.5386(3) 0.1250(3) 0.79801(19) 0.0337(19) Uani 1 1 d U . .
H52A H 1.5460 0.0866 0.7932 0.040 Uiso 1 1 calc R . .
H52B H 1.4993 0.1299 0.7953 0.040 Uiso 1 1 calc R . .
C53 C 1.5622(3) 0.1614(3) 0.77244(19) 0.039(2) Uani 1 1 d U . .
H53B H 1.6016 0.1623 0.7784 0.058 Uiso 1 1 calc R . .
H53C H 1.5488 0.1988 0.7744 0.058 Uiso 1 1 calc R . .
C54 C 1.2308(4) -0.1647(4) 0.9309(2) 0.059(3) Uani 1 1 d U . .
H54A H 1.2563 -0.1828 0.9480 0.088 Uiso 1 1 calc R . .
H54B H 1.2127 -0.1919 0.9155 0.088 Uiso 1 1 calc R . .
H54C H 1.2044 -0.1449 0.9420 0.088 Uiso 1 1 calc R . .
C55 C 1.3030(4) -0.1484(4) 0.8979(2) 0.051(2) Uani 1 1 d U . .
C56 C 1.3188(5) -0.2017(4) 0.9002(3) 0.085(4) Uani 1 1 d U . .
H56A H 1.3008 -0.2261 0.9133 0.102 Uiso 1 1 calc R . .
C57 C 1.3607(6) -0.2210(5) 0.8840(4) 0.104(4) Uani 1 1 d U . .
H57A H 1.3687 -0.2587 0.8838 0.125 Uiso 1 1 calc R . .
C58 C 1.3913(5) -0.1826(4) 0.8677(3) 0.088(4) Uani 1 1 d U . .
H58A H 1.4221 -0.1943 0.8584 0.106 Uiso 1 1 calc R . .
C59 C 1.3759(4) -0.1261(4) 0.8652(2) 0.052(2) Uani 1 1 d U . .
C60 C 1.3304(3) -0.1094(3) 0.8791(2) 0.038(2) Uani 1 1 d U . .
C61 C 1.4078(3) -0.0909(3) 0.8455(2) 0.042(2) Uani 1 1 d U . .
H61A H 1.4330 -0.1090 0.8337 0.051 Uiso 1 1 calc R . .
C62 C 1.4444(3) -0.0159(3) 0.82000(19) 0.0340(19) Uani 1 1 d U . .
H62A H 1.4794 -0.0343 0.8248 0.041 Uiso 1 1 calc R . .
H62B H 1.4498 0.0233 0.8248 0.041 Uiso 1 1 calc R . .
C63 C 1.4211(3) -0.0241(3) 0.7817(2) 0.041(2) Uani 1 1 d U . .
H63A H 1.4203 -0.0634 0.7763 0.049 Uiso 1 1 calc R . .
H63B H 1.3839 -0.0104 0.7779 0.049 Uiso 1 1 calc R . .
C64 C 1.4549(4) 0.0060(3) 0.75791(19) 0.039(2) Uani 1 1 d U . .
H64B H 1.4929 -0.0045 0.7636 0.059 Uiso 1 1 calc R . .
H64C H 1.4522 0.0456 0.7614 0.059 Uiso 1 1 calc R . .
C65 C 1.0275(5) -0.0578(5) 0.9691(3) 0.087(4) Uani 1 1 d U . .
H65A H 1.0099 -0.0933 0.9680 0.131 Uiso 1 1 calc R . .
H65B H 1.0008 -0.0294 0.9630 0.131 Uiso 1 1 calc R . .
H65C H 1.0454 -0.0515 0.9921 0.131 Uiso 1 1 calc R . .
C66 C 1.0587(4) -0.0872(4) 0.9156(2) 0.048(2) Uani 1 1 d U . .
C67 C 1.0086(4) -0.1125(4) 0.9038(3) 0.064(3) Uani 1 1 d U . .
H67A H 0.9796 -0.1091 0.9166 0.077 Uiso 1 1 calc R . .
C68 C 1.0019(4) -0.1430(4) 0.8727(3) 0.063(3) Uani 1 1 d U . .
H68A H 0.9693 -0.1608 0.8650 0.075 Uiso 1 1 calc R . .
C69 C 1.0452(4) -0.1454(4) 0.8544(3) 0.060(3) Uani 1 1 d U . .
H69A H 1.0417 -0.1661 0.8341 0.073 Uiso 1 1 calc R . .
C70 C 1.0953(4) -0.1179(3) 0.8648(2) 0.042(2) Uani 1 1 d U . .
C71 C 1.1027(3) -0.0879(3) 0.8962(2) 0.036(2) Uani 1 1 d U . .
C72 C 1.1360(4) -0.1219(4) 0.8412(2) 0.051(2) Uani 1 1 d U . .
H72A H 1.1272 -0.1464 0.8229 0.061 Uiso 1 1 calc R . .
C73 C 1.2129(4) -0.1075(4) 0.8133(2) 0.062(3) Uani 1 1 d U . .
H73A H 1.1995 -0.1405 0.8008 0.074 Uiso 1 1 calc R . .
H73B H 1.2505 -0.1142 0.8230 0.074 Uiso 1 1 calc R . .
C74 C 1.2109(5) -0.0600(5) 0.7886(3) 0.077(3) Uani 1 1 d U . .
H74A H 1.2263 -0.0265 0.7997 0.093 Uiso 1 1 calc R A 1
H74B H 1.1741 -0.0527 0.7776 0.093 Uiso 1 1 calc R A 1
C75 C 1.2479(8) -0.0843(8) 0.7626(4) 0.044(3) Uani 0.484(12) 1 d PU . 1
H75B H 1.2839 -0.0727 0.7731 0.066 Uiso 0.484(12) 1 calc PR . 1
H75C H 1.2465 -0.1237 0.7675 0.066 Uiso 0.484(12) 1 calc PR . 1
C76 C 1.2555(7) -0.0399(7) 0.7645(4) 0.044(3) Uani 0.516(12) 1 d PU . 2
H76A H 1.2662 -0.0024 0.7715 0.066 Uiso 0.516(12) 1 calc PR . 2
H76B H 1.2875 -0.0631 0.7700 0.066 Uiso 0.516(12) 1 calc PR . 2
C77 C 0.9376(4) 0.2552(3) 0.9548(2) 0.051(2) Uani 1 1 d U . .
H77A H 0.9421 0.2383 0.9772 0.077 Uiso 1 1 calc R . .
H77B H 0.8995 0.2574 0.9461 0.077 Uiso 1 1 calc R . .
H77C H 0.9530 0.2918 0.9564 0.077 Uiso 1 1 calc R . .
C78 C 0.9513(3) 0.1662(3) 0.9294(2) 0.039(2) Uani 1 1 d U . .
C79 C 0.9123(4) 0.1429(4) 0.9451(2) 0.048(2) Uani 1 1 d U . .
H79A H 0.8920 0.1642 0.9587 0.058 Uiso 1 1 calc R . .
C80 C 0.9025(4) 0.0867(4) 0.9410(2) 0.059(3) Uani 1 1 d U . .
H80A H 0.8759 0.0697 0.9522 0.071 Uiso 1 1 calc R . .
C81 C 0.9319(4) 0.0565(4) 0.9206(2) 0.054(3) Uani 1 1 d U . .
H81A H 0.9243 0.0190 0.9174 0.065 Uiso 1 1 calc R . .
C82 C 0.9732(3) 0.0801(3) 0.9043(2) 0.042(2) Uani 1 1 d U . .
C83 C 0.9844(3) 0.1359(3) 0.9099(2) 0.038(2) Uani 1 1 d U . .
C84 C 0.9986(3) 0.0431(3) 0.8815(2) 0.039(2) Uani 1 1 d U . .
H84A H 0.9822 0.0086 0.8776 0.047 Uiso 1 1 calc R . .
C85 C 1.0532(3) 0.0101(3) 0.84145(18) 0.0332(19) Uani 1 1 d U . .
H85A H 1.0327 -0.0235 0.8443 0.040 Uiso 1 1 calc R . .
H85B H 1.0917 0.0013 0.8462 0.040 Uiso 1 1 calc R . .
C86 C 1.0406(4) 0.0299(3) 0.80532(19) 0.039(2) Uani 1 1 d U . .
H86A H 1.0552 0.0670 0.8036 0.046 Uiso 1 1 calc R . .
H86B H 1.0013 0.0318 0.7991 0.046 Uiso 1 1 calc R . .
C87 C 1.0644(4) -0.0078(3) 0.77998(19) 0.039(2) Uani 1 1 d U . .
H87B H 1.0545 -0.0458 0.7844 0.059 Uiso 1 1 calc R . .
H87C H 1.1039 -0.0052 0.7840 0.059 Uiso 1 1 calc R . .
C88 C 0.8640(4) 0.4578(4) 0.9021(2) 0.057(3) Uani 1 1 d U . .
H88A H 0.8397 0.4528 0.9191 0.085 Uiso 1 1 calc R . .
H88B H 0.8432 0.4653 0.8800 0.085 Uiso 1 1 calc R . .
H88C H 0.8881 0.4883 0.9087 0.085 Uiso 1 1 calc R . .
C89 C 0.8665(3) 0.3613(4) 0.8933(2) 0.044(2) Uani 1 1 d U . .
C92 C 0.8116(4) 0.3559(4) 0.8982(3) 0.061(3) Uani 1 1 d U . .
H92B H 0.7936 0.3860 0.9064 0.074 Uiso 1 1 calc R . .
C93 C 0.7836(4) 0.3064(4) 0.8909(3) 0.073(3) Uani 1 1 d U . .
H93A H 0.7474 0.3026 0.8947 0.087 Uiso 1 1 calc R . .
C94 C 0.8121(4) 0.2622(4) 0.8775(3) 0.065(3) Uani 1 1 d U . .
H94A H 0.7939 0.2291 0.8714 0.078 Uiso 1 1 calc R . .
C95 C 0.8671(4) 0.2674(4) 0.8733(2) 0.048(2) Uani 1 1 d U . .
C96 C 0.8950(3) 0.3167(3) 0.8812(2) 0.040(2) Uani 1 1 d U . .
C97 C 0.8890(3) 0.2214(3) 0.8563(2) 0.045(2) Uani 1 1 d U . .
H97A H 0.8644 0.1936 0.8484 0.053 Uiso 1 1 calc R . .
C98 C 0.9454(3) 0.1669(3) 0.82706(19) 0.040(2) Uani 1 1 d U . .
H98A H 0.9825 0.1530 0.8319 0.048 Uiso 1 1 calc R . .
H98B H 0.9206 0.1370 0.8307 0.048 Uiso 1 1 calc R . .
C99 C 0.9349(3) 0.1858(3) 0.79089(19) 0.039(2) Uani 1 1 d U . .
H99A H 0.9551 0.2198 0.7885 0.047 Uiso 1 1 calc R . .
H99B H 0.8964 0.1942 0.7852 0.047 Uiso 1 1 calc R . .
C100 C 0.9513(3) 0.1424(3) 0.76515(19) 0.037(2) Uani 1 1 d U . .
H10D H 0.9902 0.1354 0.7701 0.056 Uiso 1 1 calc R . .
H10E H 0.9324 0.1079 0.7683 0.056 Uiso 1 1 calc R . .
C101 C 1.3826(4) 0.5517(4) 0.9782(2) 0.060(3) Uani 1 1 d U . .
H10F H 1.4009 0.5840 0.9712 0.090 Uiso 1 1 calc R . .
H10G H 1.4072 0.5207 0.9798 0.090 Uiso 1 1 calc R . .
H10H H 1.3710 0.5583 1.0004 0.090 Uiso 1 1 calc R . .
C102 C 1.2996(3) 0.5833(3) 0.94431(18) 0.0324(19) Uani 1 1 d U . .
C103 C 1.3073(4) 0.6360(3) 0.9561(2) 0.042(2) Uani 1 1 d U . .
H10I H 1.3384 0.6454 0.9711 0.051 Uiso 1 1 calc R . .
C104 C 1.2673(4) 0.6761(4) 0.9454(2) 0.050(2) Uani 1 1 d U . .
H10J H 1.2714 0.7121 0.9538 0.059 Uiso 1 1 calc R . .
C105 C 1.2231(4) 0.6623(3) 0.9230(2) 0.041(2) Uani 1 1 d U . .
H10K H 1.1970 0.6893 0.9162 0.049 Uiso 1 1 calc R . .
C106 C 1.2151(3) 0.6083(3) 0.90946(19) 0.0321(18) Uani 1 1 d U . .
C107 C 1.2536(3) 0.5679(3) 0.92079(19) 0.0312(18) Uani 1 1 d U . .
C108 C 1.1665(3) 0.6004(3) 0.88558(18) 0.0334(19) Uani 1 1 d U . .
H10L H 1.1444 0.6316 0.8815 0.040 Uiso 1 1 calc R . .
C109 C 1.0971(3) 0.5607(3) 0.84563(18) 0.0333(19) Uani 1 1 d U . .
H10M H 1.0795 0.5956 0.8497 0.040 Uiso 1 1 calc R . .
H10N H 1.0729 0.5308 0.8504 0.040 Uiso 1 1 calc R . .
C110 C 1.1075(3) 0.5577(3) 0.80828(18) 0.0344(19) Uani 1 1 d U . .
H11D H 1.1331 0.5280 0.8057 0.041 Uiso 1 1 calc R . .
H11E H 1.1237 0.5922 0.8019 0.041 Uiso 1 1 calc R . .
C111 C 1.0545(3) 0.5473(3) 0.78409(19) 0.039(2) Uani 1 1 d U . .
H11F H 1.0405 0.5109 0.7889 0.046 Uiso 1 1 calc R . .
H11G H 1.0276 0.5745 0.7888 0.046 Uiso 1 1 calc R . .
C112 C 1.0618(3) 0.5503(3) 0.74602(18) 0.0343(19) Uani 1 1 d U . .
H11H H 1.0955 0.5319 0.7426 0.041 Uiso 1 1 calc R . .
H11I H 1.0647 0.5888 0.7394 0.041 Uiso 1 1 calc R . .
C113 C 1.0146(3) 0.5234(3) 0.7229(2) 0.037(2) Uani 1 1 d U . .
H11K H 1.0149 0.4838 0.7271 0.056 Uiso 1 1 calc R . .
H11L H 0.9804 0.5381 0.7286 0.056 Uiso 1 1 calc R . .
C114 C 1.3526(4) 0.3332(3) 0.9184(2) 0.054(3) Uani 1 1 d U . .
H11M H 1.3518 0.3444 0.9419 0.081 Uiso 1 1 calc R . .
H11N H 1.3838 0.3099 0.9171 0.081 Uiso 1 1 calc R . .
H11O H 1.3199 0.3130 0.9103 0.081 Uiso 1 1 calc R . .
C115 C 1.3563(3) 0.3830(3) 0.8963(2) 0.0347(19) Uani 1 1 d U . .
C116 C 1.3796(3) 0.4092(3) 0.7542(2) 0.039(2) Uani 1 1 d U . .
H11P H 1.3444 0.4206 0.7430 0.059 Uiso 1 1 calc R . .
H11Q H 1.3822 0.3696 0.7536 0.059 Uiso 1 1 calc R . .
H11R H 1.4075 0.4253 0.7424 0.059 Uiso 1 1 calc R . .
C117 C 1.3867(3) 0.4282(3) 0.79066(19) 0.0316(18) Uani 1 1 d U . .
C118 C 1.4112(3) 0.2740(3) 0.8228(2) 0.037(2) Uani 1 1 d U . .
H11S H 1.3988 0.2364 0.8196 0.055 Uiso 1 1 calc R . .
H11T H 1.4147 0.2902 0.8008 0.055 Uiso 1 1 calc R . .
H11U H 1.3853 0.2948 0.8339 0.055 Uiso 1 1 calc R . .
C119 C 1.4657(3) 0.2747(3) 0.84512(19) 0.0296(18) Uani 1 1 d U . .
C120 C 1.4828(5) 0.3270(5) 0.9750(2) 0.080(3) Uani 1 1 d U . .
H12D H 1.4572 0.3555 0.9789 0.120 Uiso 1 1 calc R . .
H12E H 1.5150 0.3307 0.9915 0.120 Uiso 1 1 calc R . .
H12F H 1.4667 0.2913 0.9775 0.120 Uiso 1 1 calc R . .
C121 C 1.4976(4) 0.3326(4) 0.9396(2) 0.047(2) Uani 1 1 d U . .
C122 C 1.4348(4) 0.1124(4) 0.9631(2) 0.051(2) Uani 1 1 d U . .
H12G H 1.4175 0.0984 0.9414 0.077 Uiso 1 1 calc R . .
H12H H 1.4091 0.1339 0.9739 0.077 Uiso 1 1 calc R . .
H12I H 1.4476 0.0820 0.9779 0.077 Uiso 1 1 calc R . .
C123 C 1.4824(4) 0.1485(3) 0.9571(2) 0.043(2) Uani 1 1 d U . .
C124 C 1.3003(4) 0.1960(4) 0.9068(3) 0.067(3) Uani 1 1 d U . .
H12J H 1.3080 0.2333 0.9144 0.100 Uiso 1 1 calc R . .
H12K H 1.2924 0.1738 0.9260 0.100 Uiso 1 1 calc R . .
H12L H 1.2694 0.1958 0.8891 0.100 Uiso 1 1 calc R . .
C125 C 1.3491(4) 0.1724(4) 0.8926(2) 0.043(2) Uani 1 1 d U . .
C126 C 1.3381(3) 0.1201(3) 0.7684(2) 0.046(2) Uani 1 1 d U . .
H12M H 1.3550 0.1521 0.7597 0.069 Uiso 1 1 calc R . .
H12N H 1.3002 0.1278 0.7694 0.069 Uiso 1 1 calc R . .
H12O H 1.3412 0.0892 0.7532 0.069 Uiso 1 1 calc R . .
C127 C 1.3662(3) 0.1063(3) 0.8044(2) 0.0331(19) Uani 1 1 d U . .
C128 C 1.2693(5) 0.0757(4) 0.9729(3) 0.080(3) Uani 1 1 d U . .
H12P H 1.3018 0.0978 0.9772 0.120 Uiso 1 1 calc R . .
H12Q H 1.2651 0.0545 0.9933 0.120 Uiso 1 1 calc R . .
H12R H 1.2382 0.0995 0.9674 0.120 Uiso 1 1 calc R . .
C129 C 1.2735(4) 0.0377(3) 0.9437(2) 0.039(2) Uani 1 1 d U . .
C130 C 1.2211(4) 0.1239(3) 0.8345(2) 0.051(2) Uani 1 1 d U . .
H13A H 1.1886 0.1460 0.8338 0.076 Uiso 1 1 calc R . .
H13B H 1.2280 0.1161 0.8114 0.076 Uiso 1 1 calc R . .
H13C H 1.2514 0.1437 0.8466 0.076 Uiso 1 1 calc R . .
C131 C 1.2135(3) 0.0710(3) 0.85280(19) 0.0313(18) Uani 1 1 d U . .
C132 C 1.0850(4) 0.1397(4) 0.9754(2) 0.060(3) Uani 1 1 d U . .
H13D H 1.0677 0.1574 0.9548 0.090 Uiso 1 1 calc R . .
H13E H 1.1143 0.1626 0.9860 0.090 Uiso 1 1 calc R . .
H13F H 1.0589 0.1344 0.9913 0.090 Uiso 1 1 calc R . .
C133 C 1.1073(4) 0.0844(4) 0.9663(2) 0.046(2) Uani 1 1 d U . .
C134 C 1.1866(4) 0.2481(3) 0.9454(2) 0.047(2) Uani 1 1 d U . .
H13G H 1.2167 0.2255 0.9553 0.070 Uiso 1 1 calc R . .
H13H H 1.1646 0.2577 0.9630 0.070 Uiso 1 1 calc R . .
H13I H 1.2003 0.2812 0.9360 0.070 Uiso 1 1 calc R . .
C135 C 1.1530(3) 0.2165(3) 0.9173(2) 0.0332(19) Uani 1 1 d U . .
C136 C 1.0925(3) 0.3622(3) 0.9835(2) 0.044(2) Uani 1 1 d U . .
H13J H 1.1094 0.3269 0.9888 0.065 Uiso 1 1 calc R . .
H13K H 1.0748 0.3745 1.0026 0.065 Uiso 1 1 calc R . .
H13L H 1.1198 0.3887 0.9792 0.065 Uiso 1 1 calc R . .
C137 C 1.0507(3) 0.3568(3) 0.9516(2) 0.0318(18) Uani 1 1 d U . .
C138 C 1.0856(3) 0.2253(3) 0.7806(2) 0.040(2) Uani 1 1 d U . .
H13M H 1.1083 0.1986 0.7712 0.060 Uiso 1 1 calc R . .
H13N H 1.1034 0.2607 0.7821 0.060 Uiso 1 1 calc R . .
H13O H 1.0514 0.2281 0.7659 0.060 Uiso 1 1 calc R . .
C139 C 1.0755(3) 0.2072(3) 0.81624(19) 0.0300(18) Uani 1 1 d U . .
C140 C 1.1362(3) 0.3410(3) 0.8466(2) 0.037(2) Uani 1 1 d U . .
H14B H 1.1249 0.3029 0.8444 0.055 Uiso 1 1 calc R . .
H14C H 1.1698 0.3434 0.8620 0.055 Uiso 1 1 calc R . .
H14D H 1.1415 0.3553 0.8243 0.055 Uiso 1 1 calc R . .
C141 C 1.0931(3) 0.3742(3) 0.86090(18) 0.0292(18) Uani 1 1 d U . .
O50 O 1.2500 0.2792(4) 0.7500 0.093(4) Uani 1 2 d SU . .
C142 C 1.2556(5) 0.2752(5) 0.8129(3) 0.092(4) Uani 1 1 d DU . .
H14E H 1.2594 0.2983 0.8331 0.137 Uiso 1 1 calc R . .
H14F H 1.2862 0.2505 0.8140 0.137 Uiso 1 1 calc R . .
H14G H 1.2226 0.2541 0.8118 0.137 Uiso 1 1 calc R . .
C143 C 1.2536(5) 0.3117(5) 0.7804(3) 0.093(4) Uani 1 1 d DU . .
H14H H 1.2223 0.3362 0.7791 0.111 Uiso 1 1 calc R . .
H14I H 1.2862 0.3344 0.7821 0.111 Uiso 1 1 calc R . .

loop_
_atom_site_aniso_label
_atom_site_aniso_U_11
_atom_site_aniso_U_22
_atom_site_aniso_U_33
_atom_site_aniso_U_23
_atom_site_aniso_U_13
_atom_site_aniso_U_12
Nd1 0.0262(2) 0.0299(2) 0.0198(2) 0.00194(17) 0.00239(17) 0.00178(18)
Nd2 0.0298(3) 0.0282(2) 0.0243(2) 0.00288(17) 0.01154(18) -0.00497(18)
Nd3 0.0227(2) 0.0311(2) 0.0272(2) -0.00906(18) 0.01235(18) -0.00377(18)
Cd1 0.0338(4) 0.0354(3) 0.0276(3) 0.0065(3) 0.0039(3) -0.0007(3)
Cd2 0.0446(4) 0.0430(4) 0.0274(3) 0.0065(3) -0.0003(3) -0.0115(3)
Cd3 0.0299(3) 0.0367(3) 0.0302(3) 0.0029(3) 0.0074(3) -0.0053(3)
Cd4 0.0411(4) 0.0372(3) 0.0283(3) -0.0013(3) 0.0162(3) -0.0076(3)
Cd5 0.0429(4) 0.0504(4) 0.0287(3) 0.0024(3) 0.0169(3) -0.0037(3)
Cd6 0.0346(4) 0.0351(3) 0.0339(3) -0.0041(3) 0.0160(3) -0.0042(3)
Cd7 0.0288(3) 0.0404(3) 0.0275(3) -0.0101(3) 0.0074(3) 0.0007(3)
Cd8 0.0322(4) 0.0403(3) 0.0258(3) -0.0093(3) 0.0090(3) 0.0006(3)
Cd9 0.0281(3) 0.0365(3) 0.0303(3) -0.0062(3) 0.0061(3) -0.0054(3)
Cd10 0.0357(4) 0.0399(3) 0.0264(3) -0.0010(3) 0.0068(3) 0.0010(3)
Cd11 0.0291(3) 0.0343(3) 0.0301(3) 0.0003(3) 0.0031(3) -0.0018(3)
Cl1 0.0555(15) 0.0598(14) 0.0357(11) 0.0053(10) -0.0002(11) 0.0130(12)
Cl2 0.0323(12) 0.0470(12) 0.0322(10) -0.0100(9) 0.0081(9) -0.0058(9)
Cl3 0.0419(13) 0.0415(12) 0.0408(12) 0.0020(10) 0.0086(10) -0.0070(10)
Cl4 0.0324(12) 0.0600(13) 0.0322(11) -0.0066(10) 0.0121(9) -0.0038(10)
Cl5 0.0458(14) 0.0785(16) 0.0435(13) 0.0160(12) 0.0147(11) 0.0111(12)
Cl6 0.089(2) 0.096(2) 0.0372(13) 0.0035(13) -0.0071(13) -0.0580(17)
Cl7 0.0329(12) 0.0685(14) 0.0262(10) -0.0127(10) 0.0080(9) -0.0009(10)
N1 0.032(4) 0.034(3) 0.027(3) 0.004(3) 0.003(3) -0.001(3)
N2 0.036(4) 0.032(3) 0.025(3) -0.001(3) 0.008(3) 0.002(3)
N3 0.031(4) 0.042(4) 0.028(3) 0.005(3) 0.003(3) -0.005(3)
N4 0.036(4) 0.052(4) 0.025(3) 0.005(3) 0.005(3) 0.005(3)
N5 0.026(4) 0.041(4) 0.035(4) 0.002(3) 0.006(3) -0.003(3)
N6 0.035(4) 0.035(4) 0.035(4) 0.001(3) 0.011(3) 0.000(3)
N7 0.038(4) 0.054(4) 0.041(4) -0.015(3) 0.010(3) -0.001(3)
N8 0.039(4) 0.036(3) 0.026(3) -0.005(3) 0.014(3) -0.006(3)
N9 0.032(4) 0.040(4) 0.041(4) -0.015(3) 0.013(3) -0.002(3)
N10 0.030(4) 0.040(4) 0.022(3) -0.003(3) 0.003(3) -0.005(3)
O1 0.039(3) 0.048(3) 0.028(3) -0.011(2) -0.008(2) 0.006(3)
O2 0.037(3) 0.034(3) 0.022(3) 0.003(2) 0.000(2) -0.004(2)
O3 0.035(3) 0.040(3) 0.040(3) 0.007(3) -0.004(3) -0.002(3)
O4 0.026(3) 0.035(3) 0.037(3) 0.006(2) -0.003(2) 0.006(2)
O5 0.041(4) 0.055(3) 0.047(3) 0.025(3) 0.003(3) 0.007(3)
O6 0.041(3) 0.040(3) 0.031(3) 0.009(2) 0.003(3) -0.001(3)
O7 0.035(3) 0.039(3) 0.035(3) 0.005(3) 0.006(3) 0.000(3)
O8 0.050(4) 0.042(3) 0.030(3) 0.009(3) 0.001(3) 0.006(3)
O9 0.049(4) 0.054(3) 0.034(3) 0.008(3) 0.011(3) -0.011(3)
O10 0.028(3) 0.036(3) 0.035(3) 0.006(2) 0.007(2) -0.003(2)
O11 0.050(4) 0.036(3) 0.039(3) 0.007(3) 0.017(3) -0.007(3)
O12 0.039(3) 0.032(3) 0.025(3) 0.003(2) 0.009(2) -0.008(2)
O13 0.050(4) 0.066(4) 0.043(3) 0.005(3) 0.023(3) -0.008(3)
O14 0.045(4) 0.041(3) 0.032(3) 0.003(2) 0.015(3) -0.007(3)
O15 0.046(4) 0.047(3) 0.040(3) -0.014(3) 0.030(3) -0.007(3)
O16 0.035(3) 0.034(3) 0.041(3) -0.001(2) 0.020(3) -0.004(2)
O17 0.026(3) 0.051(3) 0.041(3) -0.021(3) 0.013(3) 0.001(3)
O18 0.025(3) 0.048(3) 0.037(3) -0.016(2) 0.010(2) -0.003(2)
O19 0.043(4) 0.045(3) 0.038(3) -0.005(3) -0.010(3) -0.004(3)
O20 0.027(3) 0.041(3) 0.031(3) -0.001(2) 0.004(2) -0.002(2)
O21 0.043(3) 0.032(3) 0.034(3) 0.001(2) 0.016(3) 0.002(2)
O22 0.045(3) 0.039(3) 0.032(3) 0.004(2) 0.013(3) 0.006(3)
O23 0.028(3) 0.052(3) 0.036(3) -0.007(3) 0.009(3) -0.002(3)
O24 0.035(3) 0.049(3) 0.032(3) 0.000(3) -0.002(3) -0.002(3)
O25 0.045(4) 0.045(3) 0.031(3) 0.003(3) 0.008(3) 0.009(3)
O26 0.060(4) 0.053(3) 0.025(3) 0.004(3) 0.008(3) 0.014(3)
O27 0.033(3) 0.034(3) 0.033(3) 0.005(2) 0.004(2) -0.001(2)
O28 0.031(3) 0.032(3) 0.031(3) -0.001(2) 0.004(2) -0.005(2)
O29 0.044(3) 0.049(3) 0.031(3) 0.006(3) 0.006(3) -0.017(3)
O30 0.065(4) 0.094(4) 0.033(3) -0.007(3) 0.011(3) -0.036(4)
O31 0.038(3) 0.041(3) 0.060(4) -0.007(3) 0.015(3) -0.012(3)
O32 0.046(4) 0.039(3) 0.057(4) -0.003(3) 0.020(3) -0.008(3)
O33 0.033(3) 0.041(3) 0.026(3) 0.010(2) 0.012(2) -0.007(2)
O34 0.033(3) 0.037(3) 0.035(3) 0.004(2) 0.004(3) -0.005(3)
O35 0.031(3) 0.042(3) 0.040(3) 0.010(3) 0.011(3) 0.001(3)
O36 0.039(3) 0.031(3) 0.042(3) 0.003(2) 0.015(3) 0.002(2)
O37 0.033(3) 0.055(3) 0.028(3) -0.008(2) 0.011(3) -0.011(3)
O38 0.045(3) 0.045(3) 0.031(3) -0.006(3) 0.012(3) -0.016(3)
O39 0.069(4) 0.066(4) 0.038(3) -0.001(3) 0.017(3) 0.012(3)
O40 0.046(4) 0.047(3) 0.031(3) -0.001(3) 0.014(3) -0.008(3)
O41 0.033(3) 0.036(3) 0.047(3) -0.004(3) 0.007(3) -0.003(3)
O42 0.025(3) 0.043(3) 0.039(3) -0.003(3) 0.007(3) 0.003(3)
O43 0.050(4) 0.039(3) 0.036(3) 0.005(3) 0.023(3) 0.000(3)
O44 0.036(3) 0.039(3) 0.032(3) -0.010(2) 0.017(3) -0.001(2)
O45 0.045(3) 0.037(3) 0.033(3) -0.014(3) 0.008(3) 0.000(3)
O46 0.037(3) 0.036(3) 0.028(3) -0.010(2) 0.009(2) 0.002(3)
O47 0.030(3) 0.035(3) 0.034(3) -0.007(2) 0.012(2) -0.004(2)
O48 0.025(3) 0.037(3) 0.041(3) -0.001(2) 0.009(2) 0.000(2)
O49 0.039(3) 0.066(4) 0.046(3) -0.020(3) 0.006(3) 0.009(3)
C1 0.041(5) 0.056(5) 0.041(5) -0.001(4) -0.010(4) 0.013(4)
C2 0.044(5) 0.034(4) 0.031(4) -0.013(3) 0.001(4) 0.003(4)
C3 0.048(5) 0.055(5) 0.057(5) -0.014(4) -0.013(4) 0.007(4)
C4 0.060(6) 0.047(5) 0.058(5) -0.017(4) -0.023(5) -0.002(4)
C5 0.058(6) 0.037(4) 0.056(5) -0.010(4) -0.007(5) 0.002(4)
C6 0.027(4) 0.034(4) 0.039(4) 0.001(4) -0.002(4) -0.003(3)
C7 0.036(5) 0.031(4) 0.029(4) -0.003(3) 0.001(3) -0.006(4)
C8 0.036(5) 0.032(4) 0.035(4) 0.003(3) 0.007(4) 0.003(4)
C9 0.046(5) 0.035(4) 0.029(4) 0.004(3) 0.002(4) 0.002(4)
C10 0.024(4) 0.040(4) 0.039(4) 0.002(4) 0.006(3) -0.002(3)
C11 0.035(5) 0.039(4) 0.034(4) -0.005(3) -0.001(4) -0.002(4)
C12 0.035(5) 0.048(5) 0.041(4) 0.018(4) 0.004(4) 0.007(4)
C13 0.033(4) 0.025(4) 0.030(4) 0.000(3) 0.011(3) 0.001(3)
C14 0.034(5) 0.037(4) 0.026(4) 0.005(3) 0.001(3) 0.001(4)
C15 0.041(5) 0.042(4) 0.041(4) -0.003(4) 0.002(4) -0.013(4)
C16 0.030(4) 0.036(4) 0.041(4) 0.009(4) 0.000(4) -0.003(4)
C17 0.032(4) 0.031(4) 0.027(4) -0.001(3) 0.003(3) -0.001(3)
C18 0.024(4) 0.032(4) 0.031(4) -0.005(3) 0.002(3) -0.003(3)
C19 0.045(5) 0.032(4) 0.028(4) 0.003(3) -0.007(4) -0.008(4)
C20 0.035(5) 0.034(4) 0.031(4) 0.009(3) -0.001(3) 0.005(3)
C21 0.077(6) 0.068(6) 0.062(6) 0.049(5) 0.016(5) 0.003(5)
C22 0.039(5) 0.040(4) 0.044(5) 0.016(4) 0.004(4) -0.001(4)
C23 0.052(5) 0.042(5) 0.060(5) 0.017(4) 0.006(5) 0.005(4)
C24 0.044(5) 0.056(5) 0.070(6) 0.019(5) 0.011(5) 0.011(4)
C25 0.045(5) 0.039(5) 0.056(5) 0.009(4) 0.007(4) -0.005(4)
C26 0.020(4) 0.038(4) 0.038(4) 0.014(4) -0.002(3) 0.001(3)
C27 0.025(4) 0.026(4) 0.040(4) 0.004(3) -0.008(3) -0.003(3)
C28 0.033(5) 0.043(4) 0.029(4) 0.002(4) 0.000(3) -0.006(4)
C29 0.028(4) 0.038(4) 0.034(4) 0.004(3) 0.006(3) -0.003(3)
C30 0.039(5) 0.041(4) 0.038(4) 0.009(4) 0.006(4) -0.009(4)
C31 0.046(5) 0.044(4) 0.028(4) 0.008(4) 0.006(4) 0.000(4)
C32 0.038(5) 0.060(5) 0.039(4) 0.004(4) -0.009(4) -0.016(4)
C33 0.044(5) 0.054(5) 0.037(4) 0.019(4) 0.004(4) -0.004(4)
C34 0.044(5) 0.052(5) 0.041(4) 0.017(4) 0.001(4) -0.003(4)
C35 0.038(5) 0.058(5) 0.028(4) 0.005(4) 0.000(4) -0.011(4)
C36 0.035(5) 0.052(5) 0.041(4) 0.003(4) 0.007(4) -0.009(4)
C37 0.050(5) 0.050(5) 0.041(5) 0.002(4) 0.001(4) -0.009(4)
C38 0.064(6) 0.047(5) 0.046(5) -0.005(4) 0.005(4) -0.011(4)
C39 0.062(6) 0.050(5) 0.045(5) -0.006(4) 0.009(4) -0.008(4)
C40 0.039(5) 0.042(5) 0.043(5) 0.006(4) 0.006(4) -0.005(4)
C41 0.024(4) 0.039(4) 0.023(4) -0.002(3) 0.007(3) -0.006(3)
C42 0.066(6) 0.059(5) 0.049(5) 0.008(4) -0.002(5) 0.006(5)
C43 0.071(6) 0.057(5) 0.042(5) 0.026(4) 0.004(4) -0.013(5)
C44 0.050(5) 0.050(5) 0.039(5) 0.000(4) 0.007(4) -0.007(4)
C45 0.051(6) 0.055(5) 0.053(5) 0.017(4) -0.005(5) -0.001(5)
C46 0.065(6) 0.063(6) 0.074(6) 0.031(5) -0.004(5) 0.005(5)
C47 0.044(5) 0.061(5) 0.072(6) 0.018(5) 0.000(5) 0.007(5)
C48 0.036(5) 0.047(5) 0.042(5) -0.001(4) 0.007(4) -0.002(4)
C49 0.031(5) 0.046(4) 0.033(4) 0.009(4) 0.001(4) 0.010(4)
C50 0.040(5) 0.045(5) 0.042(5) -0.005(4) 0.008(4) -0.002(4)
C51 0.025(4) 0.043(4) 0.033(4) 0.001(3) 0.005(3) 0.002(3)
C52 0.026(4) 0.042(4) 0.033(4) 0.006(3) 0.002(3) -0.007(3)
C53 0.040(5) 0.040(4) 0.036(4) 0.003(4) 0.005(4) -0.009(4)
C54 0.069(6) 0.053(5) 0.058(5) 0.009(4) 0.022(5) -0.013(5)
C55 0.055(6) 0.047(5) 0.053(5) 0.017(4) 0.019(4) 0.008(4)
C56 0.089(7) 0.069(6) 0.103(7) 0.030(6) 0.041(6) 0.009(6)
C57 0.113(8) 0.086(7) 0.120(8) 0.022(6) 0.044(7) 0.014(6)
C58 0.093(7) 0.073(6) 0.104(7) 0.039(6) 0.036(6) 0.015(6)
C59 0.053(5) 0.043(5) 0.062(5) 0.014(4) 0.014(5) 0.012(4)
C60 0.043(5) 0.023(4) 0.047(5) 0.007(4) 0.010(4) -0.005(4)
C61 0.045(5) 0.045(5) 0.041(5) 0.010(4) 0.017(4) 0.010(4)
C62 0.026(4) 0.044(4) 0.032(4) -0.002(4) 0.004(3) -0.002(4)
C63 0.041(5) 0.046(4) 0.039(4) 0.000(4) 0.016(4) 0.002(4)
C64 0.045(5) 0.047(4) 0.029(4) 0.002(4) 0.012(4) -0.007(4)
C65 0.072(7) 0.124(7) 0.074(6) 0.007(6) 0.044(6) -0.025(6)
C66 0.048(5) 0.052(5) 0.045(5) 0.009(4) 0.009(4) -0.016(4)
C67 0.051(6) 0.068(6) 0.072(6) 0.026(5) 0.010(5) -0.007(5)
C68 0.051(6) 0.065(6) 0.072(6) -0.003(5) 0.006(5) -0.023(5)
C69 0.064(6) 0.047(5) 0.066(6) -0.002(4) -0.008(5) -0.017(5)
C70 0.046(5) 0.032(4) 0.049(5) 0.009(4) 0.005(4) -0.002(4)
C71 0.030(4) 0.038(4) 0.041(4) 0.001(4) 0.005(4) -0.017(4)
C72 0.055(6) 0.049(5) 0.047(5) -0.009(4) 0.001(4) 0.006(4)
C73 0.053(6) 0.088(6) 0.043(5) -0.031(5) -0.001(4) 0.021(5)
C74 0.067(6) 0.123(7) 0.046(5) -0.004(5) 0.024(5) 0.003(6)
C75 0.045(5) 0.052(6) 0.037(5) -0.004(5) 0.010(5) 0.004(5)
C76 0.045(5) 0.052(6) 0.037(5) -0.004(5) 0.010(5) 0.004(5)
C77 0.050(5) 0.055(5) 0.054(5) -0.016(4) 0.026(4) 0.001(4)
C78 0.048(5) 0.037(4) 0.038(4) -0.008(4) 0.022(4) -0.013(4)
C79 0.051(5) 0.052(5) 0.046(5) -0.010(4) 0.024(4) -0.007(4)
C80 0.059(6) 0.069(6) 0.058(5) 0.002(5) 0.035(5) -0.020(5)
C81 0.056(6) 0.055(5) 0.056(5) -0.009(4) 0.030(5) -0.015(4)
C82 0.042(5) 0.055(5) 0.033(4) 0.002(4) 0.017(4) -0.008(4)
C83 0.047(5) 0.039(4) 0.034(4) 0.001(4) 0.023(4) -0.011(4)
C84 0.043(5) 0.040(4) 0.037(4) -0.009(4) 0.013(4) -0.018(4)
C85 0.038(5) 0.032(4) 0.031(4) -0.002(3) 0.010(4) -0.001(3)
C86 0.047(5) 0.037(4) 0.036(4) -0.006(4) 0.018(4) 0.002(4)
C87 0.045(5) 0.042(4) 0.032(4) -0.004(4) 0.012(4) 0.009(4)
C88 0.051(5) 0.067(5) 0.053(5) -0.013(4) 0.009(4) 0.021(5)
C89 0.032(5) 0.060(5) 0.043(5) -0.020(4) 0.016(4) 0.001(4)
C92 0.041(5) 0.072(6) 0.073(6) -0.035(5) 0.017(5) 0.001(5)
C93 0.045(6) 0.086(6) 0.092(7) -0.043(5) 0.025(5) -0.017(5)
C94 0.040(5) 0.080(6) 0.075(6) -0.038(5) 0.013(5) -0.012(5)
C95 0.032(5) 0.060(5) 0.055(5) -0.027(4) 0.012(4) -0.011(4)
C96 0.030(5) 0.053(5) 0.043(4) -0.011(4) 0.020(4) -0.002(4)
C97 0.033(5) 0.059(5) 0.044(5) -0.023(4) 0.015(4) -0.018(4)
C98 0.036(5) 0.054(5) 0.033(4) -0.021(4) 0.013(4) -0.014(4)
C99 0.041(5) 0.041(4) 0.035(4) -0.011(4) 0.003(4) 0.000(4)
C100 0.034(5) 0.042(4) 0.037(4) -0.004(4) 0.009(4) 0.003(4)
C101 0.058(6) 0.063(5) 0.050(5) -0.007(4) -0.021(5) -0.001(5)
C102 0.032(4) 0.040(4) 0.022(4) 0.002(3) -0.008(3) -0.005(4)
C103 0.047(5) 0.039(4) 0.037(4) -0.001(4) -0.009(4) -0.008(4)
C104 0.060(6) 0.044(5) 0.043(5) 0.001(4) 0.000(4) -0.011(4)
C105 0.052(5) 0.024(4) 0.045(5) -0.003(4) -0.005(4) -0.002(4)
C106 0.030(4) 0.035(4) 0.031(4) 0.001(3) 0.001(3) -0.003(3)
C107 0.027(4) 0.034(4) 0.032(4) 0.002(3) 0.003(3) -0.005(3)
C108 0.044(5) 0.036(4) 0.022(4) 0.007(3) 0.007(3) 0.002(4)
C109 0.028(4) 0.043(4) 0.028(4) -0.004(3) 0.001(3) 0.005(4)
C110 0.037(5) 0.038(4) 0.027(4) -0.005(3) 0.002(3) 0.003(4)
C111 0.036(5) 0.045(4) 0.034(4) -0.011(4) 0.003(4) 0.000(4)
C112 0.046(5) 0.031(4) 0.025(4) 0.000(3) 0.001(4) -0.008(4)
C113 0.034(5) 0.039(4) 0.037(4) -0.005(4) 0.000(4) -0.006(4)
C114 0.070(6) 0.045(5) 0.054(5) 0.006(4) 0.031(5) 0.008(4)
C115 0.033(5) 0.041(4) 0.033(4) 0.001(4) 0.014(4) -0.004(4)
C116 0.032(5) 0.050(5) 0.037(4) -0.006(4) 0.006(4) -0.004(4)
C117 0.030(4) 0.041(4) 0.022(4) 0.001(3) -0.002(3) -0.004(4)
C118 0.038(5) 0.038(4) 0.034(4) -0.004(4) 0.005(4) 0.000(4)
C119 0.029(4) 0.034(4) 0.027(4) 0.000(3) 0.009(3) -0.002(4)
C120 0.093(7) 0.101(7) 0.049(5) 0.027(5) 0.022(5) 0.035(6)
C121 0.061(6) 0.047(5) 0.034(4) 0.015(4) 0.012(4) 0.008(4)
C122 0.058(6) 0.056(5) 0.039(5) -0.014(4) 0.000(4) -0.021(4)
C123 0.043(5) 0.052(5) 0.035(4) -0.006(4) 0.007(4) -0.008(4)
C124 0.063(6) 0.059(5) 0.083(6) -0.020(5) 0.032(5) -0.010(5)
C125 0.043(5) 0.038(5) 0.049(5) -0.008(4) 0.006(4) 0.002(4)
C126 0.039(5) 0.055(5) 0.043(5) 0.008(4) 0.000(4) -0.016(4)
C127 0.026(4) 0.042(4) 0.032(4) 0.011(4) 0.007(3) 0.004(4)
C128 0.082(7) 0.095(7) 0.069(6) -0.040(5) 0.034(5) -0.022(6)
C129 0.040(5) 0.040(4) 0.038(4) -0.008(4) 0.012(4) -0.007(4)
C130 0.042(5) 0.051(5) 0.062(5) 0.015(4) 0.019(4) 0.001(4)
C131 0.027(4) 0.038(4) 0.031(4) 0.005(3) 0.015(3) -0.008(4)
C132 0.066(6) 0.071(6) 0.044(5) -0.014(4) 0.011(5) -0.001(5)
C133 0.051(5) 0.050(5) 0.038(5) -0.001(4) 0.011(4) -0.012(4)
C134 0.046(5) 0.047(5) 0.046(5) -0.012(4) -0.002(4) 0.001(4)
C135 0.026(4) 0.042(5) 0.033(4) -0.004(4) 0.010(4) -0.005(4)
C136 0.044(5) 0.049(5) 0.037(4) -0.008(4) 0.004(4) 0.003(4)
C137 0.024(4) 0.040(4) 0.033(4) 0.001(4) 0.010(3) 0.006(4)
C138 0.036(5) 0.049(5) 0.037(4) -0.009(4) 0.011(4) 0.006(4)
C139 0.020(4) 0.041(4) 0.030(4) 0.004(4) 0.009(3) 0.003(3)
C140 0.036(5) 0.040(4) 0.038(4) -0.016(4) 0.016(4) -0.007(4)
C141 0.025(4) 0.033(4) 0.029(4) -0.004(3) 0.001(3) -0.012(3)
O50 0.080(7) 0.073(6) 0.124(8) 0.000 0.009(6) 0.000
C142 0.079(7) 0.094(7) 0.103(7) 0.020(6) 0.016(6) -0.003(6)
C143 0.086(7) 0.093(7) 0.099(7) -0.002(6) 0.008(6) 0.013(6)

loop_
_atom_type_symbol
_atom_type_description
_atom_type_scat_dispersion_real
_atom_type_scat_dispersion_imag
_atom_type_scat_source
C C 0.0033 0.0016 'International Tables Vol C Tables 4.2.6.8 and 6.1.1.4'
H H 0.0000 0.0000 'International Tables Vol C Tables 4.2.6.8 and 6.1.1.4'
N N 0.0061 0.0033 'International Tables Vol C Tables 4.2.6.8 and 6.1.1.4'
O O 0.0106 0.0060 'International Tables Vol C Tables 4.2.6.8 and 6.1.1.4'
Cl Cl 0.1484 0.1585 'International Tables Vol C Tables 4.2.6.8 and 6.1.1.4'
Cd Cd -0.8075 1.2024 'International Tables Vol C Tables 4.2.6.8 and 6.1.1.4'
Nd Nd -0.1943 3.0179 'International Tables Vol C Tables 4.2.6.8 and 6.1.1.4'

loop_
_geom_angle_atom_site_label_1
_geom_angle_atom_site_label_2
_geom_angle_atom_site_label_3
_geom_angle
_geom_angle_site_symmetry_1
_geom_angle_site_symmetry_3
O4 Nd1 O24 114.11(19) . .
O4 Nd1 O2 133.68(18) . .
O24 Nd1 O2 89.46(18) . .
O4 Nd1 O26 82.79(19) . .
O24 Nd1 O26 144.40(19) . .
O2 Nd1 O26 100.98(17) . .
O4 Nd1 O28 69.36(17) . .
O24 Nd1 O28 79.76(17) . .
O2 Nd1 O28 156.88(17) . .
O26 Nd1 O28 77.60(17) . .
O4 Nd1 O21 146.93(17) . .
O24 Nd1 O21 76.18(18) . .
O2 Nd1 O21 74.87(17) . .
O26 Nd1 O21 74.00(19) . .
O28 Nd1 O21 82.68(16) . .
O4 Nd1 N2 72.58(19) . .
O24 Nd1 N2 75.89(19) . .
O2 Nd1 N2 75.90(18) . .
O26 Nd1 N2 139.6(2) . .
O28 Nd1 N2 120.24(17) . .
O21 Nd1 N2 139.33(19) . .
O4 Nd1 O1 76.51(17) . .
O24 Nd1 O1 142.65(17) . .
O2 Nd1 O1 62.49(17) . .
O26 Nd1 O1 69.62(18) . .
O28 Nd1 O1 134.97(17) . .
O21 Nd1 O1 115.35(17) . .
N2 Nd1 O1 73.71(18) . .
O4 Nd1 Cd1 38.12(12) . .
O24 Nd1 Cd1 110.93(13) . .
O2 Nd1 Cd1 159.62(12) . .
O26 Nd1 Cd1 62.50(13) . .
O28 Nd1 Cd1 37.10(12) . .
O21 Nd1 Cd1 109.02(12) . .
N2 Nd1 Cd1 108.28(14) . .
O1 Nd1 Cd1 98.92(12) . .
O4 Nd1 Cd11 168.55(12) . .
O24 Nd1 Cd11 65.98(14) . .
O2 Nd1 Cd11 36.35(12) . .
O26 Nd1 Cd11 103.62(14) . .
O28 Nd1 Cd11 120.99(12) . .
O21 Nd1 Cd11 44.40(11) . .
N2 Nd1 Cd11 96.81(14) . .
O1 Nd1 Cd11 96.64(12) . .
Cd1 Nd1 Cd11 153.326(17) . .
O33 Nd2 O12 114.04(17) . .
O33 Nd2 O32 75.53(19) . .
O12 Nd2 O32 149.64(18) . .
O33 Nd2 O10 89.20(17) . .
O12 Nd2 O10 130.79(18) . .
O32 Nd2 O10 75.71(19) . .
O33 Nd2 O37 142.90(18) . .
O12 Nd2 O37 83.26(17) . .
O32 Nd2 O37 74.61(18) . .
O10 Nd2 O37 104.12(17) . .
O33 Nd2 O35 79.19(17) . .
O12 Nd2 O35 70.16(18) . .
O32 Nd2 O35 84.46(19) . .
O10 Nd2 O35 159.04(17) . .
O37 Nd2 O35 76.52(18) . .
O33 Nd2 N6 75.13(19) . .
O12 Nd2 N6 72.11(19) . .
O32 Nd2 N6 137.13(19) . .
O10 Nd2 N6 73.34(19) . .
O37 Nd2 N6 141.71(19) . .
O35 Nd2 N6 119.4(2) . .
O33 Nd2 O9 144.21(18) . .
O12 Nd2 O9 76.53(18) . .
O32 Nd2 O9 113.4(2) . .
O10 Nd2 O9 61.99(17) . .
O37 Nd2 O9 69.52(18) . .
O35 Nd2 O9 134.52(17) . .
N6 Nd2 O9 76.39(19) . .
O33 Nd2 Cd4 110.44(13) . .
O12 Nd2 Cd4 37.53(13) . .
O32 Nd2 Cd4 112.41(14) . .
O10 Nd2 Cd4 159.91(12) . .
O37 Nd2 Cd4 62.83(12) . .
O35 Nd2 Cd4 37.95(12) . .
N6 Nd2 Cd4 106.78(14) . .
O9 Nd2 Cd4 98.20(12) . .
O44 Nd3 O42 78.86(18) . .
O44 Nd3 O16 86.62(17) . .
O42 Nd3 O16 75.13(18) . .
O44 Nd3 O18 110.64(18) . .
O42 Nd3 O18 150.19(18) . .
O16 Nd3 O18 132.00(17) . .
O44 Nd3 O45 144.52(18) . .
O42 Nd3 O45 76.67(18) . .
O16 Nd3 O45 111.09(18) . .
O18 Nd3 O45 80.77(18) . .
O44 Nd3 O47 78.43(16) . .
O42 Nd3 O47 86.08(18) . .
O16 Nd3 O47 157.97(16) . .
O18 Nd3 O47 69.20(17) . .
O45 Nd3 O47 74.65(17) . .
O44 Nd3 N9 74.69(19) . .
O42 Nd3 N9 138.11(19) . .
O16 Nd3 N9 71.5(2) . .
O18 Nd3 N9 70.90(19) . .
O45 Nd3 N9 139.24(19) . .
O47 Nd3 N9 118.89(19) . .
O44 Nd3 O15 142.83(17) . .
O42 Nd3 O15 109.93(18) . .
O16 Nd3 O15 62.65(16) . .
O18 Nd3 O15 80.08(18) . .
O45 Nd3 O15 70.73(17) . .
O47 Nd3 O15 136.64(15) . .
N9 Nd3 O15 75.90(19) . .
O44 Nd3 Cd7 106.91(12) . .
O42 Nd3 Cd7 113.53(13) . .
O16 Nd3 Cd7 164.85(11) . .
O18 Nd3 Cd7 37.14(12) . .
O45 Nd3 Cd7 61.50(13) . .
O47 Nd3 Cd7 36.57(11) . .
N9 Nd3 Cd7 104.99(14) . .
O15 Nd3 Cd7 102.25(11) . .
N3 Cd1 O25 155.1(2) . .
N3 Cd1 O6 81.2(2) . .
O25 Cd1 O6 75.09(19) . .
N3 Cd1 O28 111.7(2) . .
O25 Cd1 O28 91.17(19) . .
O6 Cd1 O28 136.70(18) . .
N3 Cd1 O4 97.0(2) . .
O25 Cd1 O4 99.87(18) . .
O6 Cd1 O4 151.02(19) . .
O28 Cd1 O4 70.92(17) . .
N3 Cd1 O3 85.4(2) . .
O25 Cd1 O3 85.27(19) . .
O6 Cd1 O3 86.04(18) . .
O28 Cd1 O3 134.37(17) . .
O4 Cd1 O3 65.02(17) . .
N3 Cd1 Nd1 122.82(16) . .
O25 Cd1 Nd1 81.04(14) . .
O6 Cd1 Nd1 155.93(13) . .
O28 Cd1 Nd1 39.65(12) . .
O4 Cd1 Nd1 37.31(12) . .
O3 Cd1 Nd1 95.13(12) . .
O6 Cd2 O30 148.1(2) . .
O6 Cd2 O25 75.22(19) . .
O30 Cd2 O25 113.4(2) . .
O6 Cd2 O5 67.46(19) . .
O30 Cd2 O5 98.5(2) . .
O25 Cd2 O5 142.68(18) . .
O6 Cd2 Cl6 115.10(15) . .
O30 Cd2 Cl6 93.23(16) . .
O25 Cd2 Cl6 103.99(16) . .
O5 Cd2 Cl6 92.57(17) . .
O6 Cd2 O29 95.63(18) . .
O30 Cd2 O29 54.37(19) . .
O25 Cd2 O29 93.78(19) . .
O5 Cd2 O29 89.3(2) . .
Cl6 Cd2 O29 147.40(13) . .
O6 Cd2 C123 121.6(2) . .
O30 Cd2 C123 27.8(2) . .
O25 Cd2 C123 104.6(2) . .
O5 Cd2 C123 94.5(2) . .
Cl6 Cd2 C123 120.98(19) . .
O29 Cd2 C123 26.6(2) . .
O31 Cd3 N5 161.8(2) . .
O31 Cd3 O34 97.6(2) . .
N5 Cd3 O34 96.7(2) . .
O31 Cd3 O10 111.43(18) . .
N5 Cd3 O10 78.3(2) . .
O34 Cd3 O10 95.16(18) . .
O31 Cd3 O27 83.15(18) . .
N5 Cd3 O27 85.0(2) . .
O34 Cd3 O27 92.64(18) . .
O10 Cd3 O27 162.30(18) . .
O31 Cd3 O29 80.2(2) . .
N5 Cd3 O29 85.7(2) . .
O34 Cd3 O29 177.60(19) . .
O10 Cd3 O29 84.88(17) . .
O27 Cd3 O29 87.99(17) . .
O14 Cd4 O38 75.84(19) . .
O14 Cd4 N7 81.7(2) . .
O38 Cd4 N7 157.3(2) . .
O14 Cd4 O35 135.37(19) . .
O38 Cd4 O35 90.02(19) . .
N7 Cd4 O35 108.5(2) . .
O14 Cd4 O12 150.90(18) . .
O38 Cd4 O12 100.63(19) . .
N7 Cd4 O12 97.5(2) . .
O35 Cd4 O12 72.69(18) . .
O14 Cd4 O11 85.24(18) . .
O38 Cd4 O11 90.23(19) . .
N7 Cd4 O11 84.8(2) . .
O35 Cd4 O11 137.76(18) . .
O12 Cd4 O11 65.78(17) . .
O14 Cd4 Nd2 157.08(14) . .
O38 Cd4 Nd2 81.42(14) . .
N7 Cd4 Nd2 121.17(18) . .
O35 Cd4 Nd2 40.66(14) . .
O12 Cd4 Nd2 37.61(12) . .
O11 Cd4 Nd2 97.82(13) . .
O14 Cd5 O38 75.75(19) . .
O14 Cd5 O39 148.9(2) . .
O38 Cd5 O39 117.7(2) . .
O14 Cd5 O13 68.23(19) . .
O38 Cd5 O13 143.69(19) . .
O39 Cd5 O13 92.3(2) . .
O14 Cd5 O40 98.17(19) . .
O38 Cd5 O40 93.63(19) . .
O39 Cd5 O40 55.35(19) . .
O13 Cd5 O40 87.17(19) . .
O14 Cd5 Cl5 109.87(15) . .
O38 Cd5 Cl5 93.41(15) . .
O39 Cd5 Cl5 97.62(17) . .
O13 Cd5 Cl5 102.73(15) . .
O40 Cd5 Cl5 151.96(14) . .
O14 Cd5 C133 123.7(2) . .
O38 Cd5 C133 107.0(2) . .
O39 Cd5 C133 28.3(2) . .
O13 Cd5 C133 89.8(2) . .
O40 Cd5 C133 27.0(2) . .
Cl5 Cd5 C133 125.6(2) . .
O41 Cd6 N8 157.8(2) . .
O41 Cd6 O43 104.1(2) . .
N8 Cd6 O43 97.6(2) . .
O41 Cd6 O16 101.67(19) . .
N8 Cd6 O16 80.5(2) . .
O43 Cd6 O16 95.48(19) . .
O41 Cd6 O36 87.28(19) . .
N8 Cd6 O36 88.3(2) . .
O43 Cd6 O36 89.77(18) . .
O16 Cd6 O36 168.14(17) . .
O41 Cd6 O40 76.79(19) . .
N8 Cd6 O40 81.2(2) . .
O43 Cd6 O40 175.74(18) . .
O16 Cd6 O40 88.38(18) . .
O36 Cd6 O40 86.11(18) . .
O7 Cd7 N4 80.9(2) 2_756 2_756
O7 Cd7 O46 77.53(18) 2_756 .
N4 Cd7 O46 158.2(2) 2_756 .
O7 Cd7 O47 135.84(18) 2_756 .
N4 Cd7 O47 106.4(2) 2_756 .
O46 Cd7 O47 91.08(18) . .
O7 Cd7 O18 150.99(18) 2_756 .
N4 Cd7 O18 101.0(2) 2_756 .
O46 Cd7 O18 96.65(18) . .
O47 Cd7 O18 71.89(17) . .
O7 Cd7 O17 84.86(18) 2_756 .
N4 Cd7 O17 83.3(2) 2_756 .
O46 Cd7 O17 92.17(18) . .
O47 Cd7 O17 138.69(17) . .
O18 Cd7 O17 66.82(17) . .
O7 Cd7 Nd3 157.49(14) 2_756 .
N4 Cd7 Nd3 121.16(17) 2_756 .
O46 Cd7 Nd3 80.60(12) . .
O47 Cd7 Nd3 38.96(12) . .
O18 Cd7 Nd3 37.68(13) . .
O17 Cd7 Nd3 101.33(12) . .
O7 Cd8 O46 76.46(18) 2_756 .
O7 Cd8 O8 68.34(18) 2_756 2_756
O46 Cd8 O8 144.75(18) . 2_756
O7 Cd8 Cl7 165.73(14) 2_756 3_767
O46 Cd8 Cl7 116.75(14) . 3_767
O8 Cd8 Cl7 98.47(13) 2_756 3_767
O7 Cd8 Cl4 91.91(14) 2_756 .
O46 Cd8 Cl4 92.48(13) . .
O8 Cd8 Cl4 87.00(14) 2_756 .
Cl7 Cd8 Cl4 92.79(7) 3_767 .
O7 Cd8 Cl7 89.29(14) 2_756 .
O46 Cd8 Cl7 94.32(13) . .
O8 Cd8 Cl7 87.21(14) 2_756 .
Cl7 Cd8 Cl7 84.51(8) 3_767 .
Cl4 Cd8 Cl7 173.19(7) . .
O20 Cd9 N10 83.1(2) . .
O20 Cd9 O48 171.74(17) . .
N10 Cd9 O48 97.2(2) . .
O20 Cd9 Cl3 84.36(14) . .
N10 Cd9 Cl3 158.38(15) . .
O48 Cd9 Cl3 92.73(14) . .
O20 Cd9 Cl2 88.37(13) . .
N10 Cd9 Cl2 97.68(15) . .
O48 Cd9 Cl2 99.75(13) . .
Cl3 Cd9 Cl2 99.48(7) . .
O20 Cd9 Cl4 86.01(13) . .
N10 Cd9 Cl4 77.79(15) . .
O48 Cd9 Cl4 85.99(13) . .
Cl3 Cd9 Cl4 83.86(7) . .
Cl2 Cd9 Cl4 173.16(7) . .
O22 Cd10 O20 81.90(18) . .
O22 Cd10 O49 164.51(19) . .
O20 Cd10 O49 82.89(19) . .
O22 Cd10 O19 90.52(19) . .
O20 Cd10 O19 65.84(18) . .
O49 Cd10 O19 85.9(2) . .
O22 Cd10 Cl1 101.49(15) . .
O20 Cd10 Cl1 158.43(14) . .
O49 Cd10 Cl1 93.75(15) . .
O19 Cd10 Cl1 92.72(14) . .
O22 Cd10 Cl3 87.76(15) . .
O20 Cd10 Cl3 84.56(14) . .
O49 Cd10 Cl3 87.89(15) . .
O19 Cd10 Cl3 150.28(14) . .
Cl1 Cd10 Cl3 116.70(8) . .
O23 Cd11 N1 104.1(2) . .
O23 Cd11 O22 134.41(19) . .
N1 Cd11 O22 120.3(2) . .
O23 Cd11 O2 96.26(18) . .
N1 Cd11 O2 80.6(2) . .
O22 Cd11 O2 82.06(18) . .
O23 Cd11 Cl2 87.59(15) . .
N1 Cd11 Cl2 102.30(17) . .
O22 Cd11 Cl2 92.48(15) . .
O2 Cd11 Cl2 174.54(12) . .
O23 Cd11 O21 83.65(18) . .
N1 Cd11 O21 151.7(2) . .
O22 Cd11 O21 52.42(16) . .
O2 Cd11 O21 71.46(17) . .
Cl2 Cd11 O21 105.24(13) . .
O23 Cd11 Nd1 75.17(14) . .
N1 Cd11 Nd1 114.57(16) . .
O22 Cd11 Nd1 77.28(14) . .
O2 Cd11 Nd1 36.74(12) . .
Cl2 Cd11 Nd1 141.98(5) . .
O21 Cd11 Nd1 40.30(11) . .
Cd11 Cl2 Cd9 107.37(7) . .
Cd10 Cl3 Cd9 87.77(7) . .
Cd8 Cl4 Cd9 136.05(9) . .
Cd8 Cl7 Cd8 95.49(8) 3_767 .
C8 N1 C9 118.9(6) . .
C8 N1 Cd11 127.6(5) . .
C9 N1 Cd11 113.5(5) . .
C19 N2 C20 114.9(6) . .
C19 N2 Nd1 127.0(5) . .
C20 N2 Nd1 117.4(5) . .
C28 N3 C29 116.4(6) . .
C28 N3 Cd1 128.5(5) . .
C29 N3 Cd1 114.9(5) . .
C35 N4 C34 118.1(7) . .
C35 N4 Cd7 127.9(5) . 2_756
C34 N4 Cd7 114.0(5) . 2_756
C50 N5 C51 115.6(7) . .
C50 N5 Cd3 125.4(5) . .
C51 N5 Cd3 118.3(5) . .
C61 N6 C62 114.5(6) . .
C61 N6 Nd2 127.4(5) . .
C62 N6 Nd2 117.8(4) . .
C72 N7 C73 119.6(8) . .
C72 N7 Cd4 126.6(6) . .
C73 N7 Cd4 113.7(6) . .
C84 N8 C85 117.8(6) . .
C84 N8 Cd6 124.7(5) . .
C85 N8 Cd6 117.0(5) . .
C97 N9 C98 114.9(7) . .
C97 N9 Nd3 124.4(5) . .
C98 N9 Nd3 119.6(5) . .
C108 N10 C109 117.2(6) . .
C108 N10 Cd9 123.4(5) . .
C109 N10 Cd9 116.6(5) . .
C2 O1 C1 115.4(6) . .
C2 O1 Nd1 116.6(4) . .
C1 O1 Nd1 127.7(5) . .
C7 O2 Cd11 126.5(5) . .
C7 O2 Nd1 126.2(5) . .
Cd11 O2 Nd1 106.91(19) . .
C13 O3 C12 118.1(6) . .
C13 O3 Cd1 115.0(4) . .
C12 O3 Cd1 126.4(4) . .
C18 O4 Nd1 131.8(4) . .
C18 O4 Cd1 120.8(4) . .
Nd1 O4 Cd1 104.6(2) . .
C22 O5 C21 116.9(7) . .
C22 O5 Cd2 119.4(5) . .
C21 O5 Cd2 122.2(5) . .
C27 O6 Cd2 123.2(5) . .
C27 O6 Cd1 131.0(5) . .
Cd2 O6 Cd1 105.4(2) . .
C41 O7 Cd7 133.4(5) . 2_756
C41 O7 Cd8 121.5(4) . 2_756
Cd7 O7 Cd8 104.4(2) 2_756 2_756
C40 O8 C42 118.3(6) . .
C40 O8 Cd8 115.9(5) . 2_756
C42 O8 Cd8 125.7(5) . 2_756
C44 O9 C43 116.6(7) . .
C44 O9 Nd2 116.1(5) . .
C43 O9 Nd2 127.3(5) . .
C49 O10 Cd3 123.8(5) . .
C49 O10 Nd2 126.1(5) . .
Cd3 O10 Nd2 109.8(2) . .
C55 O11 C54 115.5(6) . .
C55 O11 Cd4 114.5(4) . .
C54 O11 Cd4 126.0(5) . .
C60 O12 Cd4 120.4(4) . .
C60 O12 Nd2 133.2(5) . .
Cd4 O12 Nd2 104.86(19) . .
C66 O13 C65 119.7(7) . .
C66 O13 Cd5 115.6(5) . .
C65 O13 Cd5 124.2(6) . .
C71 O14 Cd5 122.0(5) . .
C71 O14 Cd4 132.6(5) . .
Cd5 O14 Cd4 105.2(2) . .
C78 O15 C77 115.7(6) . .
C78 O15 Nd3 116.8(4) . .
C77 O15 Nd3 126.1(5) . .
C83 O16 Cd6 123.9(5) . .
C83 O16 Nd3 122.9(5) . .
Cd6 O16 Nd3 113.28(19) . .
C89 O17 C88 116.1(6) . .
C89 O17 Cd7 116.6(4) . .
C88 O17 Cd7 122.8(5) . .
C96 O18 Cd7 120.5(5) . .
C96 O18 Nd3 132.0(5) . .
Cd7 O18 Nd3 105.2(2) . .
C102 O19 C101 116.6(6) . .
C102 O19 Cd10 112.4(4) . .
C101 O19 Cd10 122.2(5) . .
C107 O20 Cd9 127.4(5) . .
C107 O20 Cd10 117.5(4) . .
Cd9 O20 Cd10 103.31(19) . .
C115 O21 Nd1 126.2(5) . .
C115 O21 Cd11 84.7(4) . .
Nd1 O21 Cd11 95.31(16) . .
C115 O22 Cd10 133.6(5) . .
C115 O22 Cd11 100.2(4) . .
Cd10 O22 Cd11 125.5(2) . .
C117 O23 Cd11 130.3(5) . .
C117 O24 Nd1 142.8(5) . .
C121 O25 Cd1 123.1(5) . .
C121 O25 Cd2 133.0(5) . .
Cd1 O25 Cd2 104.0(2) . .
C121 O26 Nd1 147.8(5) . .
C119 O27 Cd3 128.3(5) . .
C119 O28 Cd1 104.1(5) . .
C119 O28 Nd1 143.6(5) . .
Cd1 O28 Nd1 103.25(19) . .
C123 O29 Cd3 133.0(6) . .
C123 O29 Cd2 89.5(5) . .
Cd3 O29 Cd2 135.2(2) . .
C123 O30 Cd2 96.5(5) . .
C125 O31 Cd3 104.8(5) . .
C125 O32 Nd2 168.2(6) . .
C127 O33 Nd2 139.9(5) . .
C127 O34 Cd3 131.4(5) . .
C131 O35 Cd4 106.0(4) . .
C131 O35 Nd2 143.0(5) . .
Cd4 O35 Nd2 101.4(2) . .
C131 O36 Cd6 130.2(5) . .
C129 O37 Nd2 146.6(5) . .
C129 O38 Cd4 123.8(5) . .
C129 O38 Cd5 132.4(5) . .
Cd4 O38 Cd5 103.2(2) . .
C133 O39 Cd5 94.6(5) . .
C133 O40 Cd5 89.8(5) . .
C133 O40 Cd6 134.7(6) . .
Cd5 O40 Cd6 134.3(2) . .
C135 O41 Cd6 112.0(5) . .
C135 O42 Nd3 156.5(5) . .
C139 O43 Cd6 130.8(5) . .
C139 O44 Nd3 145.2(5) . .
C137 O45 Nd3 147.6(5) . .
C137 O46 Cd7 122.1(5) . .
C137 O46 Cd8 132.6(5) . .
Cd7 O46 Cd8 101.5(2) . .
C141 O47 Cd7 110.4(4) . .
C141 O47 Nd3 141.2(5) . .
Cd7 O47 Nd3 104.47(18) . .
C141 O48 Cd9 124.8(5) . .
Cd10 O49 H49A 109.5 . .
O1 C1 H1A 109.5 . .
O1 C1 H1B 109.5 . .
H1A C1 H1B 109.5 . .
O1 C1 H1C 109.5 . .
H1A C1 H1C 109.5 . .
H1B C1 H1C 109.5 . .
C3 C2 O1 124.8(8) . .
C3 C2 C7 121.4(8) . .
O1 C2 C7 113.8(7) . .
C2 C3 C4 120.7(9) . .
C2 C3 H3A 119.7 . .
C4 C3 H3A 119.7 . .
C5 C4 C3 119.1(8) . .
C5 C4 H4B 120.4 . .
C3 C4 H4B 120.4 . .
C4 C5 C6 121.7(8) . .
C4 C5 H5A 119.1 . .
C6 C5 H5A 119.1 . .
C5 C6 C7 118.7(7) . .
C5 C6 C8 116.5(7) . .
C7 C6 C8 124.8(7) . .
O2 C7 C2 117.4(7) . .
O2 C7 C6 124.3(7) . .
C2 C7 C6 118.2(7) . .
N1 C8 C6 129.2(7) . .
N1 C8 H8A 115.4 . .
C6 C8 H8A 115.4 . .
N1 C9 C10 110.0(6) . .
N1 C9 H9A 109.7 . .
C10 C9 H9A 109.7 . .
N1 C9 H9B 109.7 . .
C10 C9 H9B 109.7 . .
H9A C9 H9B 108.2 . .
C9 C10 C11 114.1(6) . .
C9 C10 H10A 108.7 . .
C11 C10 H10A 108.7 . .
C9 C10 H10B 108.7 . .
C11 C10 H10B 108.7 . .
H10A C10 H10B 107.6 . .
C11 C11 C10 111.7(8) 2_756 .
C11 C11 H11B 109.3 2_756 .
C10 C11 H11B 109.3 . .
C11 C11 H11C 109.3 2_756 .
C10 C11 H11C 109.3 . .
H11B C11 H11C 107.9 . .
O3 C12 H12A 109.5 . .
O3 C12 H12B 109.5 . .
H12A C12 H12B 109.5 . .
O3 C12 H12C 109.5 . .
H12A C12 H12C 109.5 . .
H12B C12 H12C 109.5 . .
C14 C13 O3 124.2(7) . .
C14 C13 C18 121.1(7) . .
O3 C13 C18 114.6(7) . .
C13 C14 C15 120.2(7) . .
C13 C14 H14A 119.9 . .
C15 C14 H14A 119.9 . .
C16 C15 C14 118.4(8) . .
C16 C15 H15A 120.8 . .
C14 C15 H15A 120.8 . .
C15 C16 C17 121.7(7) . .
C15 C16 H16A 119.2 . .
C17 C16 H16A 119.2 . .
C18 C17 C16 118.9(7) . .
C18 C17 C19 125.0(7) . .
C16 C17 C19 115.9(7) . .
O4 C18 C17 123.0(7) . .
O4 C18 C13 117.4(6) . .
C17 C18 C13 119.5(7) . .
N2 C19 C17 127.3(7) . .
N2 C19 H19A 116.4 . .
C17 C19 H19A 116.4 . .
N2 C20 C113 112.3(6) . 2_756
N2 C20 H20B 109.1 . .
C113 C20 H20B 109.1 2_756 .
N2 C20 H20C 109.1 . .
C113 C20 H20C 109.1 2_756 .
H20B C20 H20C 107.9 . .
O5 C21 H21A 109.5 . .
O5 C21 H21B 109.5 . .
H21A C21 H21B 109.5 . .
O5 C21 H21C 109.5 . .
H21A C21 H21C 109.5 . .
H21B C21 H21C 109.5 . .
O5 C22 C23 125.7(7) . .
O5 C22 C27 111.1(7) . .
C23 C22 C27 123.1(8) . .
C22 C23 C24 119.5(8) . .
C22 C23 H23A 120.3 . .
C24 C23 H23A 120.3 . .
C23 C24 C25 120.7(9) . .
C23 C24 H24A 119.6 . .
C25 C24 H24A 119.6 . .
C24 C25 C26 120.8(8) . .
C24 C25 H25A 119.6 . .
C26 C25 H25A 119.6 . .
C27 C26 C25 120.3(7) . .
C27 C26 C28 125.4(7) . .
C25 C26 C28 114.3(7) . .
O6 C27 C26 125.8(7) . .
O6 C27 C22 118.7(7) . .
C26 C27 C22 115.4(7) . .
N3 C28 C26 127.2(7) . .
N3 C28 H28A 116.4 . .
C26 C28 H28A 116.4 . .
N3 C29 C30 110.1(6) . .
N3 C29 H29A 109.6 . .
C30 C29 H29A 109.6 . .
N3 C29 H29B 109.6 . .
C30 C29 H29B 109.6 . .
H29A C29 H29B 108.2 . .
C31 C30 C29 112.0(6) . .
C31 C30 H30A 109.2 . .
C29 C30 H30A 109.2 . .
C31 C30 H30B 109.2 . .
C29 C30 H30B 109.2 . .
H30A C30 H30B 107.9 . .
C30 C31 C32 109.3(7) . .
C30 C31 H31A 109.8 . .
C32 C31 H31A 109.8 . .
C30 C31 H31B 109.8 . .
C32 C31 H31B 109.8 . .
H31A C31 H31B 108.3 . .
C33 C32 C31 112.7(7) . .
C33 C32 H32A 109.1 . .
C31 C32 H32A 109.1 . .
C33 C32 H32B 109.1 . .
C31 C32 H32B 109.1 . .
H32A C32 H32B 107.8 . .
C34 C33 C32 113.3(7) . .
C34 C33 H33A 108.9 . .
C32 C33 H33A 108.9 . .
C34 C33 H33B 108.9 . .
C32 C33 H33B 108.9 . .
H33A C33 H33B 107.7 . .
N4 C34 C33 110.7(7) . .
N4 C34 H34A 109.5 . .
C33 C34 H34A 109.5 . .
N4 C34 H34B 109.5 . .
C33 C34 H34B 109.5 . .
H34A C34 H34B 108.1 . .
N4 C35 C36 129.4(8) . .
N4 C35 H35A 115.3 . .
C36 C35 H35A 115.3 . .
C41 C36 C37 118.2(8) . .
C41 C36 C35 125.7(8) . .
C37 C36 C35 116.1(8) . .
C38 C37 C36 122.0(8) . .
C38 C37 H37A 119.0 . .
C36 C37 H37A 119.0 . .
C37 C38 C39 119.4(9) . .
C37 C38 H38A 120.3 . .
C39 C38 H38A 120.3 . .
C38 C39 C40 120.7(9) . .
C38 C39 H39A 119.7 . .
C40 C39 H39A 119.7 . .
O8 C40 C39 124.5(8) . .
O8 C40 C41 114.9(7) . .
C39 C40 C41 120.5(8) . .
O7 C41 C36 122.0(7) . .
O7 C41 C40 118.9(7) . .
C36 C41 C40 119.1(7) . .
O8 C42 H42A 109.5 . .
O8 C42 H42B 109.5 . .
H42A C42 H42B 109.5 . .
O8 C42 H42C 109.5 . .
H42A C42 H42C 109.5 . .
H42B C42 H42C 109.5 . .
O9 C43 H43A 109.5 . .
O9 C43 H43B 109.5 . .
H43A C43 H43B 109.5 . .
O9 C43 H43C 109.5 . .
H43A C43 H43C 109.5 . .
H43B C43 H43C 109.5 . .
O9 C44 C45 125.3(8) . .
O9 C44 C49 114.8(8) . .
C45 C44 C49 119.9(8) . .
C46 C45 C44 120.3(9) . .
C46 C45 H45A 119.9 . .
C44 C45 H45A 119.9 . .
C45 C46 C47 120.6(10) . .
C45 C46 H46A 119.7 . .
C47 C46 H46A 119.7 . .
C46 C47 C48 119.6(9) . .
C46 C47 H47A 120.2 . .
C48 C47 H47A 120.2 . .
C49 C48 C47 121.2(8) . .
C49 C48 C50 123.0(8) . .
C47 C48 C50 115.7(8) . .
O10 C49 C48 126.1(7) . .
O10 C49 C44 115.8(8) . .
C48 C49 C44 118.1(8) . .
N5 C50 C48 127.9(8) . .
N5 C50 H50A 116.1 . .
C48 C50 H50A 116.1 . .
N5 C51 C52 111.6(6) . .
N5 C51 H51A 109.3 . .
C52 C51 H51A 109.3 . .
N5 C51 H51B 109.3 . .
C52 C51 H51B 109.3 . .
H51A C51 H51B 108.0 . .
C53 C52 C51 112.1(6) . .
C53 C52 H52A 109.2 . .
C51 C52 H52A 109.2 . .
C53 C52 H52B 109.2 . .
C51 C52 H52B 109.2 . .
H52A C52 H52B 107.9 . .
C52 C53 C100 114.0(6) . 2_756
C52 C53 H53B 108.8 . .
C100 C53 H53B 108.8 2_756 .
C52 C53 H53C 108.8 . .
C100 C53 H53C 108.8 2_756 .
H53B C53 H53C 107.7 . .
O11 C54 H54A 109.5 . .
O11 C54 H54B 109.5 . .
H54A C54 H54B 109.5 . .
O11 C54 H54C 109.5 . .
H54A C54 H54C 109.5 . .
H54B C54 H54C 109.5 . .
C56 C55 O11 125.2(8) . .
C56 C55 C60 120.9(9) . .
O11 C55 C60 113.9(7) . .
C55 C56 C57 121.8(11) . .
C55 C56 H56A 119.1 . .
C57 C56 H56A 119.1 . .
C56 C57 C58 118.3(12) . .
C56 C57 H57A 120.9 . .
C58 C57 H57A 120.9 . .
C57 C58 C59 120.7(11) . .
C57 C58 H58A 119.7 . .
C59 C58 H58A 119.7 . .
C60 C59 C58 118.9(9) . .
C60 C59 C61 124.9(8) . .
C58 C59 C61 116.0(9) . .
O12 C60 C59 122.5(7) . .
O12 C60 C55 118.6(7) . .
C59 C60 C55 118.9(7) . .
N6 C61 C59 128.1(8) . .
N6 C61 H61A 116.0 . .
C59 C61 H61A 116.0 . .
N6 C62 C63 109.6(6) . .
N6 C62 H62A 109.8 . .
C63 C62 H62A 109.8 . .
N6 C62 H62B 109.8 . .
C63 C62 H62B 109.8 . .
H62A C62 H62B 108.2 . .
C64 C63 C62 111.5(7) . .
C64 C63 H63A 109.3 . .
C62 C63 H63A 109.3 . .
C64 C63 H63B 109.3 . .
C62 C63 H63B 109.3 . .
H63A C63 H63B 108.0 . .
C63 C64 C87 111.2(7) . 2_756
C63 C64 H64B 109.4 . .
C87 C64 H64B 109.4 2_756 .
C63 C64 H64C 109.4 . .
C87 C64 H64C 109.4 2_756 .
H64B C64 H64C 108.0 . .
O13 C65 H65A 109.5 . .
O13 C65 H65B 109.5 . .
H65A C65 H65B 109.5 . .
O13 C65 H65C 109.5 . .
H65A C65 H65C 109.5 . .
H65B C65 H65C 109.5 . .
O13 C66 C67 123.0(9) . .
O13 C66 C71 114.6(8) . .
C67 C66 C71 122.2(9) . .
C66 C67 C68 120.4(10) . .
C66 C67 H67A 119.8 . .
C68 C67 H67A 119.8 . .
C69 C68 C67 117.5(9) . .
C69 C68 H68A 121.3 . .
C67 C68 H68A 121.3 . .
C68 C69 C70 123.3(9) . .
C68 C69 H69A 118.3 . .
C70 C69 H69A 118.3 . .
C71 C70 C69 119.7(8) . .
C71 C70 C72 124.2(8) . .
C69 C70 C72 116.1(8) . .
O14 C71 C66 119.4(7) . .
O14 C71 C70 123.7(7) . .
C66 C71 C70 116.8(8) . .
N7 C72 C70 130.7(9) . .
N7 C72 H72A 114.6 . .
C70 C72 H72A 114.6 . .
N7 C73 C74 112.8(8) . .
N7 C73 H73A 109.0 . .
C74 C73 H73A 109.0 . .
N7 C73 H73B 109.0 . .
C74 C73 H73B 109.0 . .
H73A C73 H73B 107.8 . .
C73 C74 C75 99.1(10) . .
C73 C74 C76 129.7(11) . .
C75 C74 C76 40.0(8) . .
C73 C74 H74A 112.0 . .
C75 C74 H74A 112.0 . .
C76 C74 H74A 75.7 . .
C73 C74 H74B 112.0 . .
C75 C74 H74B 112.0 . .
C76 C74 H74B 111.1 . .
H74A C74 H74B 109.6 . .
C75 C75 C74 141(2) 2_756 .
C75 C75 H75B 101.7 2_756 .
C74 C75 H75B 101.7 . .
C75 C75 H75C 101.7 2_756 .
C74 C75 H75C 101.7 . .
H75B C75 H75C 104.7 . .
C76 C76 C74 120(2) 2_756 .
C76 C76 H76A 107.4 2_756 .
C74 C76 H76A 107.4 . .
C76 C76 H76B 107.4 2_756 .
C74 C76 H76B 107.4 . .
H76A C76 H76B 107.0 . .
O15 C77 H77A 109.5 . .
O15 C77 H77B 109.5 . .
H77A C77 H77B 109.5 . .
O15 C77 H77C 109.5 . .
H77A C77 H77C 109.5 . .
H77B C77 H77C 109.5 . .
C79 C78 O15 124.9(7) . .
C79 C78 C83 122.7(8) . .
O15 C78 C83 112.3(6) . .
C78 C79 C80 119.1(8) . .
C78 C79 H79A 120.4 . .
C80 C79 H79A 120.4 . .
C81 C80 C79 119.6(8) . .
C81 C80 H80A 120.2 . .
C79 C80 H80A 120.2 . .
C80 C81 C82 122.0(9) . .
C80 C81 H81A 119.0 . .
C82 C81 H81A 119.0 . .
C83 C82 C81 117.8(8) . .
C83 C82 C84 126.8(7) . .
C81 C82 C84 115.4(8) . .
O16 C83 C82 123.5(7) . .
O16 C83 C78 117.9(7) . .
C82 C83 C78 118.6(7) . .
N8 C84 C82 128.6(7) . .
N8 C84 H84A 115.7 . .
C82 C84 H84A 115.7 . .
N8 C85 C86 111.8(6) . .
N8 C85 H85A 109.3 . .
C86 C85 H85A 109.3 . .
N8 C85 H85B 109.3 . .
C86 C85 H85B 109.3 . .
H85A C85 H85B 107.9 . .
C85 C86 C87 112.1(6) . .
C85 C86 H86A 109.2 . .
C87 C86 H86A 109.2 . .
C85 C86 H86B 109.2 . .
C87 C86 H86B 109.2 . .
H86A C86 H86B 107.9 . .
C86 C87 C64 113.6(7) . 2_756
C86 C87 H87B 108.8 . .
C64 C87 H87B 108.8 2_756 .
C86 C87 H87C 108.8 . .
C64 C87 H87C 108.8 2_756 .
H87B C87 H87C 107.7 . .
O17 C88 H88A 109.5 . .
O17 C88 H88B 109.5 . .
H88A C88 H88B 109.5 . .
O17 C88 H88C 109.5 . .
H88A C88 H88C 109.5 . .
H88B C88 H88C 109.5 . .
O17 C89 C92 123.2(7) . .
O17 C89 C96 115.9(7) . .
C92 C89 C96 120.9(8) . .
C93 C92 C89 121.2(8) . .
C93 C92 H92B 119.4 . .
C89 C92 H92B 119.4 . .
C92 C93 C94 117.6(9) . .
C92 C93 H93A 121.2 . .
C94 C93 H93A 121.2 . .
C95 C94 C93 121.0(9) . .
C95 C94 H94A 119.5 . .
C93 C94 H94A 119.5 . .
C96 C95 C94 120.9(8) . .
C96 C95 C97 123.9(8) . .
C94 C95 C97 114.7(8) . .
O18 C96 C95 122.7(7) . .
O18 C96 C89 118.9(7) . .
C95 C96 C89 118.4(7) . .
N9 C97 C95 128.2(8) . .
N9 C97 H97A 115.9 . .
C95 C97 H97A 115.9 . .
C99 C98 N9 109.7(7) . .
C99 C98 H98A 109.7 . .
N9 C98 H98A 109.7 . .
C99 C98 H98B 109.7 . .
N9 C98 H98B 109.7 . .
H98A C98 H98B 108.2 . .
C98 C99 C100 112.7(7) . .
C98 C99 H99A 109.1 . .
C100 C99 H99A 109.1 . .
C98 C99 H99B 109.1 . .
C100 C99 H99B 109.1 . .
H99A C99 H99B 107.8 . .
C53 C100 C99 112.2(6) 2_756 .
C53 C100 H10D 109.2 2_756 .
C99 C100 H10D 109.2 . .
C53 C100 H10E 109.2 2_756 .
C99 C100 H10E 109.2 . .
H10D C100 H10E 107.9 . .
O19 C101 H10F 109.5 . .
O19 C101 H10G 109.5 . .
H10F C101 H10G 109.5 . .
O19 C101 H10H 109.5 . .
H10F C101 H10H 109.5 . .
H10G C101 H10H 109.5 . .
C103 C102 O19 124.6(7) . .
C103 C102 C107 122.0(8) . .
O19 C102 C107 113.3(7) . .
C102 C103 C104 118.8(8) . .
C102 C103 H10I 120.6 . .
C104 C103 H10I 120.6 . .
C105 C104 C103 120.1(8) . .
C105 C104 H10J 120.0 . .
C103 C104 H10J 120.0 . .
C104 C105 C106 122.1(8) . .
C104 C105 H10K 118.9 . .
C106 C105 H10K 118.9 . .
C107 C106 C105 118.2(7) . .
C107 C106 C108 126.3(7) . .
C105 C106 C108 115.5(7) . .
O20 C107 C106 125.0(7) . .
O20 C107 C102 116.4(7) . .
C106 C107 C102 118.7(7) . .
N10 C108 C106 129.3(7) . .
N10 C108 H10L 115.3 . .
C106 C108 H10L 115.3 . .
N10 C109 C110 110.2(6) . .
N10 C109 H10M 109.6 . .
C110 C109 H10M 109.6 . .
N10 C109 H10N 109.6 . .
C110 C109 H10N 109.6 . .
H10M C109 H10N 108.1 . .
C109 C110 C111 111.1(6) . .
C109 C110 H11D 109.4 . .
C111 C110 H11D 109.4 . .
C109 C110 H11E 109.4 . .
C111 C110 H11E 109.4 . .
H11D C110 H11E 108.0 . .
C112 C111 C110 113.0(7) . .
C112 C111 H11F 109.0 . .
C110 C111 H11F 109.0 . .
C112 C111 H11G 109.0 . .
C110 C111 H11G 109.0 . .
H11F C111 H11G 107.8 . .
C111 C112 C113 112.2(6) . .
C111 C112 H11H 109.2 . .
C113 C112 H11H 109.2 . .
C111 C112 H11I 109.2 . .
C113 C112 H11I 109.2 . .
H11H C112 H11I 107.9 . .
C20 C113 C112 111.5(6) 2_756 .
C20 C113 H11K 109.3 2_756 .
C112 C113 H11K 109.3 . .
C20 C113 H11L 109.3 2_756 .
C112 C113 H11L 109.3 . .
H11K C113 H11L 108.0 . .
C115 C114 H11M 109.5 . .
C115 C114 H11N 109.5 . .
H11M C114 H11N 109.5 . .
C115 C114 H11O 109.5 . .
H11M C114 H11O 109.5 . .
H11N C114 H11O 109.5 . .
O22 C115 O21 120.9(7) . .
O22 C115 C114 117.7(7) . .
O21 C115 C114 121.3(7) . .
C117 C116 H11P 109.5 . .
C117 C116 H11Q 109.5 . .
H11P C116 H11Q 109.5 . .
C117 C116 H11R 109.5 . .
H11P C116 H11R 109.5 . .
H11Q C116 H11R 109.5 . .
O24 C117 O23 124.5(7) . .
O24 C117 C116 118.4(7) . .
O23 C117 C116 117.1(7) . .
C119 C118 H11S 109.5 . .
C119 C118 H11T 109.5 . .
H11S C118 H11T 109.5 . .
C119 C118 H11U 109.5 . .
H11S C118 H11U 109.5 . .
H11T C118 H11U 109.5 . .
O27 C119 O28 120.1(7) . .
O27 C119 C118 123.6(7) . .
O28 C119 C118 116.3(7) . .
C121 C120 H12D 109.5 . .
C121 C120 H12E 109.5 . .
H12D C120 H12E 109.5 . .
C121 C120 H12F 109.5 . .
H12D C120 H12F 109.5 . .
H12E C120 H12F 109.5 . .
O26 C121 O25 125.1(8) . .
O26 C121 C120 119.3(8) . .
O25 C121 C120 115.6(8) . .
C123 C122 H12G 109.5 . .
C123 C122 H12H 109.5 . .
H12G C122 H12H 109.5 . .
C123 C122 H12I 109.5 . .
H12G C122 H12I 109.5 . .
H12H C122 H12I 109.5 . .
O29 C123 O30 119.6(8) . .
O29 C123 C122 125.1(8) . .
O30 C123 C122 115.2(7) . .
O29 C123 Cd2 63.9(4) . .
O30 C123 Cd2 55.7(4) . .
C122 C123 Cd2 170.8(6) . .
C125 C124 H12J 109.5 . .
C125 C124 H12K 109.5 . .
H12J C124 H12K 109.5 . .
C125 C124 H12L 109.5 . .
H12J C124 H12L 109.5 . .
H12K C124 H12L 109.5 . .
O31 C125 O32 122.8(8) . .
O31 C125 C124 118.6(8) . .
O32 C125 C124 118.6(8) . .
C127 C126 H12M 109.5 . .
C127 C126 H12N 109.5 . .
H12M C126 H12N 109.5 . .
C127 C126 H12O 109.5 . .
H12M C126 H12O 109.5 . .
H12N C126 H12O 109.5 . .
O33 C127 O34 126.3(7) . .
O33 C127 C126 117.4(7) . .
O34 C127 C126 116.3(7) . .
C129 C128 H12P 109.5 . .
C129 C128 H12Q 109.5 . .
H12P C128 H12Q 109.5 . .
C129 C128 H12R 109.5 . .
H12P C128 H12R 109.5 . .
H12Q C128 H12R 109.5 . .
O37 C129 O38 122.6(7) . .
O37 C129 C128 119.1(8) . .
O38 C129 C128 118.2(8) . .
C131 C130 H13A 109.5 . .
C131 C130 H13B 109.5 . .
H13A C130 H13B 109.5 . .
C131 C130 H13C 109.5 . .
H13A C130 H13C 109.5 . .
H13B C130 H13C 109.5 . .
O36 C131 O35 120.1(7) . .
O36 C131 C130 121.5(7) . .
O35 C131 C130 118.4(7) . .
C133 C132 H13D 109.5 . .
C133 C132 H13E 109.5 . .
H13D C132 H13E 109.5 . .
C133 C132 H13F 109.5 . .
H13D C132 H13F 109.5 . .
H13E C132 H13F 109.5 . .
O40 C133 O39 120.2(8) . .
O40 C133 C132 122.4(8) . .
O39 C133 C132 117.2(8) . .
O40 C133 Cd5 63.1(5) . .
O39 C133 Cd5 57.1(4) . .
C132 C133 Cd5 173.0(7) . .
C135 C134 H13G 109.5 . .
C135 C134 H13H 109.5 . .
H13G C134 H13H 109.5 . .
C135 C134 H13I 109.5 . .
H13G C134 H13I 109.5 . .
H13H C134 H13I 109.5 . .
O42 C135 O41 123.1(7) . .
O42 C135 C134 118.8(7) . .
O41 C135 C134 118.1(8) . .
C137 C136 H13J 109.5 . .
C137 C136 H13K 109.5 . .
H13J C136 H13K 109.5 . .
C137 C136 H13L 109.5 . .
H13J C136 H13L 109.5 . .
H13K C136 H13L 109.5 . .
O45 C137 O46 123.7(7) . .
O45 C137 C136 118.7(7) . .
O46 C137 C136 117.5(7) . .
C139 C138 H13M 109.5 . .
C139 C138 H13N 109.5 . .
H13M C138 H13N 109.5 . .
C139 C138 H13O 109.5 . .
H13M C138 H13O 109.5 . .
H13N C138 H13O 109.5 . .
O44 C139 O43 125.7(7) . .
O44 C139 C138 117.1(7) . .
O43 C139 C138 117.2(6) . .
C141 C140 H14B 109.5 . .
C141 C140 H14C 109.5 . .
H14B C140 H14C 109.5 . .
C141 C140 H14D 109.5 . .
H14B C140 H14D 109.5 . .
H14C C140 H14D 109.5 . .
O48 C141 O47 120.6(7) . .
O48 C141 C140 121.9(7) . .
O47 C141 C140 117.5(6) . .
C143 O50 C143 112.8(11) 2_756 .
C143 C142 H14E 109.5 . .
C143 C142 H14F 109.5 . .
H14E C142 H14F 109.5 . .
C143 C142 H14G 109.5 . .
H14E C142 H14G 109.5 . .
H14F C142 H14G 109.5 . .
O50 C143 C142 111.5(9) . .
O50 C143 H14H 109.3 . .
C142 C143 H14H 109.3 . .
O50 C143 H14I 109.3 . .
C142 C143 H14I 109.3 . .
H14H C143 H14I 108.0 . .

loop_
_geom_bond_atom_site_label_1
_geom_bond_atom_site_label_2
_geom_bond_distance
_geom_bond_site_symmetry_2
Nd1 O4 2.301(5) .
Nd1 O24 2.303(5) .
Nd1 O2 2.336(5) .
Nd1 O26 2.408(5) .
Nd1 O28 2.409(5) .
Nd1 O21 2.427(5) .
Nd1 N2 2.548(6) .
Nd1 O1 2.607(5) .
Nd1 Cd1 3.6745(9) .
Nd1 Cd11 3.7369(10) .
Nd2 O33 2.307(5) .
Nd2 O12 2.311(5) .
Nd2 O32 2.321(5) .
Nd2 O10 2.337(5) .
Nd2 O37 2.404(5) .
Nd2 O35 2.432(5) .
Nd2 N6 2.547(6) .
Nd2 O9 2.597(6) .
Nd2 Cd4 3.6597(9) .
Nd3 O44 2.310(5) .
Nd3 O42 2.311(5) .
Nd3 O16 2.346(5) .
Nd3 O18 2.354(5) .
Nd3 O45 2.405(5) .
Nd3 O47 2.414(5) .
Nd3 N9 2.543(7) .
Nd3 O15 2.560(5) .
Nd3 Cd7 3.7171(10) .
Cd1 N3 2.242(6) .
Cd1 O25 2.257(5) .
Cd1 O6 2.266(5) .
Cd1 O28 2.277(5) .
Cd1 O4 2.344(5) .
Cd1 O3 2.505(5) .
Cd2 O6 2.231(5) .
Cd2 O30 2.256(6) .
Cd2 O25 2.284(5) .
Cd2 O5 2.380(6) .
Cd2 Cl6 2.417(2) .
Cd2 O29 2.436(5) .
Cd2 C123 2.713(9) .
Cd3 O31 2.268(5) .
Cd3 N5 2.276(6) .
Cd3 O34 2.287(5) .
Cd3 O10 2.321(5) .
Cd3 O27 2.353(5) .
Cd3 O29 2.414(5) .
Cd4 O14 2.236(5) .
Cd4 O38 2.264(5) .
Cd4 N7 2.272(7) .
Cd4 O35 2.296(5) .
Cd4 O12 2.306(5) .
Cd4 O11 2.501(5) .
Cd5 O14 2.235(5) .
Cd5 O38 2.269(5) .
Cd5 O39 2.274(6) .
Cd5 O13 2.408(6) .
Cd5 O40 2.409(5) .
Cd5 Cl5 2.459(2) .
Cd5 C133 2.700(9) .
Cd6 O41 2.205(5) .
Cd6 N8 2.280(6) .
Cd6 O43 2.282(5) .
Cd6 O16 2.325(5) .
Cd6 O36 2.387(5) .
Cd6 O40 2.486(5) .
Cd7 O7 2.243(5) 2_756
Cd7 N4 2.256(7) 2_756
Cd7 O46 2.264(5) .
Cd7 O47 2.287(5) .
Cd7 O18 2.325(5) .
Cd7 O17 2.454(5) .
Cd8 O7 2.245(5) 2_756
Cd8 O46 2.314(5) .
Cd8 O8 2.413(5) 2_756
Cd8 Cl7 2.495(2) 3_767
Cd8 Cl4 2.526(2) .
Cd8 Cl7 2.607(2) .
Cd9 O20 2.249(5) .
Cd9 N10 2.259(6) .
Cd9 O48 2.274(5) .
Cd9 Cl3 2.587(2) .
Cd9 Cl2 2.596(2) .
Cd9 Cl4 2.785(2) .
Cd10 O22 2.270(5) .
Cd10 O20 2.287(5) .
Cd10 O49 2.409(5) .
Cd10 O19 2.409(5) .
Cd10 Cl1 2.440(2) .
Cd10 Cl3 2.545(2) .
Cd11 O23 2.230(5) .
Cd11 N1 2.245(6) .
Cd11 O22 2.293(5) .
Cd11 O2 2.315(5) .
Cd11 Cl2 2.545(2) .
Cd11 O21 2.626(5) .
Cl7 Cd8 2.495(2) 3_767
N1 C8 1.291(9) .
N1 C9 1.425(9) .
N2 C19 1.273(9) .
N2 C20 1.472(9) .
N3 C28 1.316(9) .
N3 C29 1.489(9) .
N4 C35 1.269(10) .
N4 C34 1.476(9) .
N4 Cd7 2.256(7) 2_756
N5 C50 1.273(10) .
N5 C51 1.456(9) .
N6 C61 1.252(9) .
N6 C62 1.486(9) .
N7 C72 1.247(11) .
N7 C73 1.454(10) .
N8 C84 1.257(9) .
N8 C85 1.468(9) .
N9 C97 1.264(9) .
N9 C98 1.487(9) .
N10 C108 1.294(9) .
N10 C109 1.473(9) .
O1 C2 1.357(9) .
O1 C1 1.432(9) .
O2 C7 1.327(8) .
O3 C13 1.387(8) .
O3 C12 1.416(9) .
O4 C18 1.347(9) .
O5 C22 1.352(9) .
O5 C21 1.453(9) .
O6 C27 1.288(9) .
O7 C41 1.316(8) .
O7 Cd7 2.243(5) 2_756
O7 Cd8 2.245(5) 2_756
O8 C40 1.357(9) .
O8 C42 1.429(9) .
O8 Cd8 2.413(5) 2_756
O9 C44 1.352(10) .
O9 C43 1.405(9) .
O10 C49 1.313(9) .
O11 C55 1.369(10) .
O11 C54 1.427(9) .
O12 C60 1.340(9) .
O13 C66 1.362(10) .
O13 C65 1.444(10) .
O14 C71 1.292(9) .
O15 C78 1.390(9) .
O15 C77 1.451(8) .
O16 C83 1.354(8) .
O17 C89 1.353(9) .
O17 C88 1.422(9) .
O18 C96 1.323(9) .
O19 C102 1.387(9) .
O19 C101 1.449(9) .
O20 C107 1.329(8) .
O21 C115 1.261(8) .
O22 C115 1.260(9) .
O23 C117 1.265(9) .
O24 C117 1.257(9) .
O25 C121 1.275(10) .
O26 C121 1.225(9) .
O27 C119 1.238(8) .
O28 C119 1.288(8) .
O29 C123 1.214(9) .
O30 C123 1.273(9) .
O31 C125 1.236(10) .
O32 C125 1.247(9) .
O33 C127 1.257(8) .
O34 C127 1.265(9) .
O35 C131 1.278(9) .
O36 C131 1.240(8) .
O37 C129 1.264(9) .
O38 C129 1.277(9) .
O39 C133 1.285(10) .
O40 C133 1.227(9) .
O41 C135 1.261(9) .
O42 C135 1.260(9) .
O43 C139 1.252(8) .
O44 C139 1.247(8) .
O45 C137 1.233(9) .
O46 C137 1.265(9) .
O47 C141 1.282(8) .
O48 C141 1.249(8) .
O49 H49A 0.8200 .
C1 H1A 0.9600 .
C1 H1B 0.9600 .
C1 H1C 0.9600 .
C2 C3 1.350(11) .
C2 C7 1.415(11) .
C3 C4 1.412(12) .
C3 H3A 0.9300 .
C4 C5 1.367(12) .
C4 H4B 0.9300 .
C5 C6 1.404(11) .
C5 H5A 0.9300 .
C6 C7 1.422(10) .
C6 C8 1.426(11) .
C8 H8A 0.9300 .
C9 C10 1.525(10) .
C9 H9A 0.9700 .
C9 H9B 0.9700 .
C10 C11 1.525(11) .
C10 H10A 0.9700 .
C10 H10B 0.9700 .
C11 C11 1.517(14) 2_756
C11 H11B 0.9700 .
C11 H11C 0.9700 .
C12 H12A 0.9600 .
C12 H12B 0.9600 .
C12 H12C 0.9600 .
C13 C14 1.351(10) .
C13 C18 1.410(10) .
C14 C15 1.401(10) .
C14 H14A 0.9300 .
C15 C16 1.384(11) .
C15 H15A 0.9300 .
C16 C17 1.397(10) .
C16 H16A 0.9300 .
C17 C18 1.369(10) .
C17 C19 1.464(10) .
C19 H19A 0.9300 .
C20 C113 1.511(10) 2_756
C20 H20B 0.9700 .
C20 H20C 0.9700 .
C21 H21A 0.9600 .
C21 H21B 0.9600 .
C21 H21C 0.9600 .
C22 C23 1.354(11) .
C22 C27 1.453(10) .
C23 C24 1.357(12) .
C23 H23A 0.9300 .
C24 C25 1.375(11) .
C24 H24A 0.9300 .
C25 C26 1.412(11) .
C25 H25A 0.9300 .
C26 C27 1.387(10) .
C26 C28 1.448(10) .
C28 H28A 0.9300 .
C29 C30 1.517(10) .
C29 H29A 0.9700 .
C29 H29B 0.9700 .
C30 C31 1.512(10) .
C30 H30A 0.9700 .
C30 H30B 0.9700 .
C31 C32 1.546(11) .
C31 H31A 0.9700 .
C31 H31B 0.9700 .
C32 C33 1.503(11) .
C32 H32A 0.9700 .
C32 H32B 0.9700 .
C33 C34 1.499(11) .
C33 H33A 0.9700 .
C33 H33B 0.9700 .
C34 H34A 0.9700 .
C34 H34B 0.9700 .
C35 C36 1.445(11) .
C35 H35A 0.9300 .
C36 C41 1.401(11) .
C36 C37 1.416(11) .
C37 C38 1.364(12) .
C37 H37A 0.9300 .
C38 C39 1.382(12) .
C38 H38A 0.9300 .
C39 C40 1.382(11) .
C39 H39A 0.9300 .
C40 C41 1.410(10) .
C42 H42A 0.9600 .
C42 H42B 0.9600 .
C42 H42C 0.9600 .
C43 H43A 0.9600 .
C43 H43B 0.9600 .
C43 H43C 0.9600 .
C44 C45 1.409(12) .
C44 C49 1.410(11) .
C45 C46 1.341(13) .
C45 H45A 0.9300 .
C46 C47 1.383(13) .
C46 H46A 0.9300 .
C47 C48 1.395(12) .
C47 H47A 0.9300 .
C48 C49 1.371(11) .
C48 C50 1.477(11) .
C50 H50A 0.9300 .
C51 C52 1.509(10) .
C51 H51A 0.9700 .
C51 H51B 0.9700 .
C52 C53 1.503(10) .
C52 H52A 0.9700 .
C52 H52B 0.9700 .
C53 C100 1.530(10) 2_756
C53 H53B 0.9700 .
C53 H53C 0.9700 .
C54 H54A 0.9600 .
C54 H54B 0.9600 .
C54 H54C 0.9600 .
C55 C56 1.344(12) .
C55 C60 1.419(11) .
C56 C57 1.364(15) .
C56 H56A 0.9300 .
C57 C58 1.403(15) .
C57 H57A 0.9300 .
C58 C59 1.415(13) .
C58 H58A 0.9300 .
C59 C60 1.371(11) .
C59 C61 1.448(11) .
C61 H61A 0.9300 .
C62 C63 1.541(10) .
C62 H62A 0.9700 .
C62 H62B 0.9700 .
C63 C64 1.516(10) .
C63 H63A 0.9700 .
C63 H63B 0.9700 .
C64 C87 1.528(10) 2_756
C64 H64B 0.9700 .
C64 H64C 0.9700 .
C65 H65A 0.9600 .
C65 H65B 0.9600 .
C65 H65C 0.9600 .
C66 C67 1.402(13) .
C66 C71 1.405(11) .
C67 C68 1.410(13) .
C67 H67A 0.9300 .
C68 C69 1.364(13) .
C68 H68A 0.9300 .
C69 C70 1.416(12) .
C69 H69A 0.9300 .
C70 C71 1.414(11) .
C70 C72 1.454(12) .
C72 H72A 0.9300 .
C73 C74 1.494(14) .
C73 H73A 0.9700 .
C73 H73B 0.9700 .
C74 C75 1.565(18) .
C74 C76 1.613(18) .
C74 H74A 0.9700 .
C74 H74B 0.9700 .
C75 C75 1.01(3) 2_756
C75 H75B 0.9700 .
C75 H75C 0.9700 .
C76 C76 1.13(3) 2_756
C76 H76A 0.9700 .
C76 H76B 0.9700 .
C77 H77A 0.9600 .
C77 H77B 0.9600 .
C77 H77C 0.9600 .
C78 C79 1.333(10) .
C78 C83 1.395(10) .
C79 C80 1.383(12) .
C79 H79A 0.9300 .
C80 C81 1.361(12) .
C80 H80A 0.9300 .
C81 C82 1.394(11) .
C81 H81A 0.9300 .
C82 C83 1.385(11) .
C82 C84 1.458(11) .
C84 H84A 0.9300 .
C85 C86 1.481(10) .
C85 H85A 0.9700 .
C85 H85B 0.9700 .
C86 C87 1.518(10) .
C86 H86A 0.9700 .
C86 H86B 0.9700 .
C87 C64 1.528(10) 2_756
C87 H87B 0.9700 .
C87 H87C 0.9700 .
C88 H88A 0.9600 .
C88 H88B 0.9600 .
C88 H88C 0.9600 .
C89 C92 1.400(12) .
C89 C96 1.401(11) .
C92 C93 1.390(12) .
C92 H92B 0.9300 .
C93 C94 1.418(12) .
C93 H93A 0.9300 .
C94 C95 1.397(12) .
C94 H94A 0.9300 .
C95 C96 1.390(11) .
C95 C97 1.437(11) .
C97 H97A 0.9300 .
C98 C99 1.473(10) .
C98 H98A 0.9700 .
C98 H98B 0.9700 .
C99 C100 1.542(10) .
C99 H99A 0.9700 .
C99 H99B 0.9700 .
C100 C53 1.530(10) 2_756
C100 H10D 0.9700 .
C100 H10E 0.9700 .
C101 H10F 0.9600 .
C101 H10G 0.9600 .
C101 H10H 0.9600 .
C102 C103 1.357(10) .
C102 C107 1.414(10) .
C103 C104 1.406(12) .
C103 H10I 0.9300 .
C104 C105 1.349(11) .
C104 H10J 0.9300 .
C105 C106 1.408(10) .
C105 H10K 0.9300 .
C106 C107 1.392(10) .
C106 C108 1.432(10) .
C108 H10L 0.9300 .
C109 C110 1.514(10) .
C109 H10M 0.9700 .
C109 H10N 0.9700 .
C110 C111 1.531(10) .
C110 H11D 0.9700 .
C110 H11E 0.9700 .
C111 C112 1.521(10) .
C111 H11F 0.9700 .
C111 H11G 0.9700 .
C112 C113 1.523(10) .
C112 H11H 0.9700 .
C112 H11I 0.9700 .
C113 C20 1.511(10) 2_756
C113 H11K 0.9700 .
C113 H11L 0.9700 .
C114 C115 1.488(11) .
C114 H11M 0.9600 .
C114 H11N 0.9600 .
C114 H11O 0.9600 .
C116 C117 1.482(10) .
C116 H11P 0.9600 .
C116 H11Q 0.9600 .
C116 H11R 0.9600 .
C118 C119 1.504(11) .
C118 H11S 0.9600 .
C118 H11T 0.9600 .
C118 H11U 0.9600 .
C120 C121 1.481(11) .
C120 H12D 0.9600 .
C120 H12E 0.9600 .
C120 H12F 0.9600 .
C122 C123 1.507(11) .
C122 H12G 0.9600 .
C122 H12H 0.9600 .
C122 H12I 0.9600 .
C124 C125 1.504(11) .
C124 H12J 0.9600 .
C124 H12K 0.9600 .
C124 H12L 0.9600 .
C126 C127 1.518(10) .
C126 H12M 0.9600 .
C126 H12N 0.9600 .
C126 H12O 0.9600 .
C128 C129 1.478(11) .
C128 H12P 0.9600 .
C128 H12Q 0.9600 .
C128 H12R 0.9600 .
C130 C131 1.485(10) .
C130 H13A 0.9600 .
C130 H13B 0.9600 .
C130 H13C 0.9600 .
C132 C133 1.504(12) .
C132 H13D 0.9600 .
C132 H13E 0.9600 .
C132 H13F 0.9600 .
C134 C135 1.493(11) .
C134 H13G 0.9600 .
C134 H13H 0.9600 .
C134 H13I 0.9600 .
C136 C137 1.514(11) .
C136 H13J 0.9600 .
C136 H13K 0.9600 .
C136 H13L 0.9600 .
C138 C139 1.508(10) .
C138 H13M 0.9600 .
C138 H13N 0.9600 .
C138 H13O 0.9600 .
C140 C141 1.498(10) .
C140 H14B 0.9600 .
C140 H14C 0.9600 .
C140 H14D 0.9600 .
O50 C143 1.414(12) 2_756
O50 C143 1.415(12) .
C142 C143 1.537(5) .
C142 H14E 0.9600 .
C142 H14F 0.9600 .
C142 H14G 0.9600 .
C143 H14H 0.9700 .
C143 H14I 0.9700 .
